data_1573112
loop_
_publ_author_name
'Wu, Weikang'
'Rajeshkumar, Thayalan'
'Zhu, Shan'
'Chai, Fuxiang'
'Hong, Dongjing'
'Huang, Zeming'
'Yuan, Qingbing'
'Maron, Laurent'
'Wang, Shaowu'

_publ_section_title
;
 Rare-earth metal complexes bearing electrophilic and nucleophilic carbon
 centres and their unique reactivity patterns towards pyridine
 derivatives.
;
_journal_issue 48
_journal_name_full 'Chemical science'
_journal_page_first 20315
_journal_page_last 20327
_journal_paper_doi 10.1039/d4sc04197f
_journal_volume 15
_journal_year 2024
_chemical_formula_moiety 'C67 H80 Er N7'
_chemical_formula_sum 'C67 H80 Er N7'
_chemical_formula_weight 1150.64
_space_group_crystal_system triclinic
_space_group_IT_number 2
_space_group_name_Hall '-P 1'
_space_group_name_H-M_alt 'P -1'
_atom_sites_solution_hydrogens geom
_atom_sites_solution_primary iterative
_audit_creation_date 2024-04-16
_audit_creation_method
;
Olex2 1.5
(compiled 2023.08.24 svn.re1ec1418 for OlexSys, GUI svn.r6817)
;
_audit_update_record
;
2024-05-29 deposited with the CCDC.	2024-11-12 downloaded from the CCDC.
;
_cell_angle_alpha 82.2660(10)
_cell_angle_beta 72.4560(10)
_cell_angle_gamma 68.2900(10)
_cell_formula_units_Z 2
_cell_length_a 13.3096(11)
_cell_length_b 13.3936(11)
_cell_length_c 19.2327(16)
_cell_measurement_reflns_used 9782
_cell_measurement_temperature 300
_cell_measurement_theta_max 27.36
_cell_measurement_theta_min 2.22
_cell_volume 3036.1(4)
_computing_molecular_graphics 'Olex2 1.5 (Dolomanov et al., 2009)'
_computing_publication_material 'Olex2 1.5 (Dolomanov et al., 2009)'
_computing_structure_refinement 'SHELXL 2018/3 (Sheldrick, 2015)'
_computing_structure_solution 'olex2.solve 1.5 (Bourhis et al., 2015)'
_diffrn_ambient_temperature 300
_diffrn_measured_fraction_theta_full 0.998
_diffrn_measured_fraction_theta_max 0.987
_diffrn_measurement_device_type 'Bruker APEX-II CCD'
_diffrn_measurement_method '\f and \w scans'
_diffrn_radiation_type MoK\a
_diffrn_radiation_wavelength 0.71073
_diffrn_reflns_av_R_equivalents 0.0311
_diffrn_reflns_av_unetI/netI 0.0397
_diffrn_reflns_Laue_measured_fraction_full 0.998
_diffrn_reflns_Laue_measured_fraction_max 0.987
_diffrn_reflns_limit_h_max 17
_diffrn_reflns_limit_h_min -17
_diffrn_reflns_limit_k_max 17
_diffrn_reflns_limit_k_min -17
_diffrn_reflns_limit_l_max 24
_diffrn_reflns_limit_l_min -24
_diffrn_reflns_number 35673
_diffrn_reflns_point_group_measured_fraction_full 0.998
_diffrn_reflns_point_group_measured_fraction_max 0.987
_diffrn_reflns_theta_full 25.242
_diffrn_reflns_theta_max 27.459
_diffrn_reflns_theta_min 1.111
_diffrn_standards_number 0
_exptl_absorpt_coefficient_mu 1.427
_exptl_absorpt_correction_T_max 0.814
_exptl_absorpt_correction_T_min 0.417
_exptl_absorpt_correction_type multi-scan
_exptl_crystal_colour 'clear light black'
_exptl_crystal_colour_lustre clear
_exptl_crystal_colour_modifier light
_exptl_crystal_colour_primary black
_exptl_crystal_density_diffrn 1.259
_exptl_crystal_description block
_exptl_crystal_F_000 1198
_exptl_crystal_size_max 0.21
_exptl_crystal_size_mid 0.2
_exptl_crystal_size_min 0.19
_refine_diff_density_max 1.034
_refine_diff_density_min -0.573
_refine_diff_density_rms 0.065
_refine_ls_extinction_method none
_refine_ls_goodness_of_fit_ref 1.027
_refine_ls_hydrogen_treatment constr
_refine_ls_matrix_type full
_refine_ls_number_parameters 1035
_refine_ls_number_reflns 13729
_refine_ls_number_restraints 1351
_refine_ls_restrained_S_all 1.042
_refine_ls_R_factor_all 0.0400
_refine_ls_R_factor_gt 0.0324
_refine_ls_shift/su_max 0.003
_refine_ls_shift/su_mean 0.000
_refine_ls_structure_factor_coef Fsqd
_refine_ls_weighting_details 'w=1/[\s^2^(Fo^2^)+(0.0420P)^2^+0.9051P] where P=(Fo^2^+2Fc^2^)/3'
_refine_ls_weighting_scheme calc
_refine_ls_wR_factor_gt 0.0777
_refine_ls_wR_factor_ref 0.0808
_reflns_Friedel_coverage 0.000
_reflns_number_gt 12004
_reflns_number_total 13729
_reflns_threshold_expression 'I > 2\s(I)'
_cod_data_source_file d4sc04197f4.cif
_cod_data_source_block 10a
_cod_depositor_comments 'Adding full bibliography for 1573095--1573138.cif.'
_cod_database_code 1573112
_shelx_shelxl_version_number 2018/3
_shelx_space_group_comment
;
The symmetry employed for this shelxl refinement is uniquely defined
by the following loop, which should always be used as a source of
symmetry information in preference to the above space-group names.
They are only intended as comments.
;
_shelx_estimated_absorpt_t_max 0.773
_shelx_estimated_absorpt_t_min 0.754
_olex2_refinement_description
;
1. Fixed Uiso
 At 1.2 times of:
  All C(H) groups, All C(H,H) groups, All C(H,H,H,H) groups
 At 1.5 times of:
  All C(H,H,H) groups
2. Restrained distances
 C38-C37 \\sim C38A-C37
 with sigma of 0.02
 N5A-C38A \\sim N5-C38 \\sim N5A-C43A \\sim N5A-C39A \\sim N5-C43 \\sim N5-C39
 with sigma of 0.02
 N2-C10 \\sim N2A-C10A \\sim N2-C15 \\sim N2-C11 \\sim N2A-C15A \\sim N2A-C11A
 with sigma of 0.02
 C9-C10 \\sim C9-C10A
 with sigma of 0.02
 C24-C23 \\sim C24A-C23 \\sim C25-C23 \\sim C25A-C23
 with sigma of 0.02
 Er1-C67 \\sim Er1-C67A
 with sigma of 0.02
 Er1-N7A \\sim Er1-N7
 with sigma of 0.02
3. Restrained planarity
 N6, C45, C48, C46, C47, C49, C50, C51, C54
 with sigma of 0.1
 N6, C45, C48, C47, C46A, C49A, C50A, C51A, C54A
 with sigma of 0.1
 N7, Er1, C64, C57, C66, C59, C67, C61, C65, C60, C63, C62, C58
 with sigma of 0.1
 N7A, Er1, C65A, C57A, C63A, C59A, C67A, C61A, C66A, C60A, C64A, C62A, C58A
 with sigma of 0.1
4. Uiso/Uaniso restraints and constraints
N6 \\sim C45 \\sim C48 \\sim C46 \\sim C47 \\sim C49 \\sim C50 \\sim C51 \\sim
C52 \\sim C53 \\sim C54 \\sim C55 \\sim C56 \\sim C46A \\sim C47A \\sim C49A
\\sim C50A \\sim C51A \\sim C52A \\sim C53A \\sim C54A \\sim C55A \\sim C56A:
within 2A with sigma of 0.01 and sigma for terminal atoms of 0.02 within 2A
C37 \\sim N5 \\sim C38 \\sim C39 \\sim C40 \\sim C41 \\sim C42 \\sim C43 \\sim
N5A \\sim C38A \\sim C39A \\sim C40A \\sim C41A \\sim C42A \\sim C43A: within
2A with sigma of 0.01 and sigma for terminal atoms of 0.02 within 2A
C9 \\sim N2 \\sim C10 \\sim C11 \\sim C12 \\sim C13 \\sim C14 \\sim C15 \\sim
N2A \\sim C10A \\sim C11A \\sim C12A \\sim C13A \\sim C14A \\sim C15A: within
2A with sigma of 0.01 and sigma for terminal atoms of 0.02 within 2A
C23 \\sim C24 \\sim C25 \\sim C24A \\sim C25A: within 2A with sigma of 0.01 and
sigma for terminal atoms of 0.02 within 2A
N7 \\sim C57 \\sim C58 \\sim C59 \\sim C60 \\sim C61 \\sim C62 \\sim C63 \\sim
C64 \\sim C65 \\sim C66 \\sim C67 \\sim N7A \\sim C57A \\sim C58A \\sim C59A
\\sim C60A \\sim C61A \\sim C62A \\sim C63A \\sim C64A \\sim C65A \\sim C66A
\\sim C67A \\sim Er1: within 2A with sigma of 0.01 and sigma for terminal atoms
of 0.02 within 2A
5. Same fragment restrains
{Er1, N7A, C57A, C58A, C59A, C60A, C61A, C62A, C63A, C64A, C65A, C66A, C67A}
sigma for 1-2: 0.02, 1-3: 0.04
as in
{Er1, N7, C57, C58, C59, C60, C61, C62, C63, C64, C65, C66, C67}
{C9, N2A, C10A, C11A, C12A, C13A, C14A, C15A} sigma for 1-2: 0.02, 1-3: 0.04
as in
{C9, N2, C10, C11, C12, C13, C14, C15}
{C23, C24A, C25A} sigma for 1-2: 0.02, 1-3: 0.04
as in
{C23, C24, C25}
{N6, C45, C48, C46A, C47A, C49A, C50A, C51A, C52A, C53A, C54A, C55A, C56A}
sigma for 1-2: 0.02, 1-3: 0.04
as in
{N6, C45, C48, C46, C47, C49, C50, C51, C52, C53, C54, C55, C56}
{C37, N5A, C38A, C39A, C40A, C41A, C42A, C43A} sigma for 1-2: 0.02, 1-3: 0.04
as in
{C37, N5, C38, C39, C40, C41, C42, C43}
6. Others
 Sof(H37C)=Sof(H37D)=Sof(N5A)=Sof(C38A)=Sof(H38C)=Sof(H38D)=Sof(C39A)=
 Sof(H39C)=Sof(H39D)=Sof(C40A)=Sof(H40C)=Sof(H40D)=Sof(C41A)=Sof(H41C)=
 Sof(H41D)=Sof(C42A)=Sof(H42C)=Sof(H42D)=Sof(C43A)=Sof(H43C)=Sof(H43D)=1-FVAR(1)
 Sof(H37A)=Sof(H37B)=Sof(N5)=Sof(C38)=Sof(H38A)=Sof(H38B)=Sof(C39)=Sof(H39A)=
 Sof(H39B)=Sof(C40)=Sof(H40A)=Sof(H40B)=Sof(C41)=Sof(H41A)=Sof(H41B)=Sof(C42)=
 Sof(H42A)=Sof(H42B)=Sof(C43)=Sof(H43A)=Sof(H43B)=FVAR(1)
 Sof(H9BC)=Sof(H9BD)=Sof(N2A)=Sof(C10A)=Sof(H10C)=Sof(H10D)=Sof(C11A)=
 Sof(H11C)=Sof(H11D)=Sof(C12A)=Sof(H12C)=Sof(H12D)=Sof(C13A)=Sof(H13C)=
 Sof(H13D)=Sof(C14A)=Sof(H14C)=Sof(H14D)=Sof(C15A)=Sof(H15C)=Sof(H15D)=1-FVAR(2)
 Sof(H9AA)=Sof(H9AB)=Sof(N2)=Sof(C10)=Sof(H10A)=Sof(H10B)=Sof(C11)=Sof(H11A)=
 Sof(H11B)=Sof(C12)=Sof(H12A)=Sof(H12B)=Sof(C13)=Sof(H13A)=Sof(H13B)=Sof(C14)=
 Sof(H14A)=Sof(H14B)=Sof(C15)=Sof(H15A)=Sof(H15B)=FVAR(2)
 Sof(H23A)=Sof(C24A)=Sof(H24D)=Sof(H24E)=Sof(H24F)=Sof(C25A)=Sof(H25D)=
 Sof(H25E)=Sof(H25F)=1-FVAR(3)
 Sof(H23)=Sof(C24)=Sof(H24A)=Sof(H24B)=Sof(H24C)=Sof(C25)=Sof(H25A)=Sof(H25B)=
 Sof(H25C)=FVAR(3)
 Sof(H48A)=Sof(C46A)=Sof(C47A)=Sof(H47A)=Sof(C49A)=Sof(H49A)=Sof(C50A)=
 Sof(C51A)=Sof(H51A)=Sof(C52A)=Sof(H52D)=Sof(H52E)=Sof(H52F)=Sof(C53A)=
 Sof(H53D)=Sof(H53E)=Sof(H53F)=Sof(C54A)=Sof(H54A)=Sof(C55A)=Sof(H55D)=
 Sof(H55E)=Sof(H55F)=Sof(C56A)=Sof(H56D)=Sof(H56E)=Sof(H56F)=1-FVAR(4)
 Sof(H48)=Sof(C46)=Sof(C47)=Sof(H47)=Sof(C49)=Sof(H49)=Sof(C50)=Sof(C51)=
 Sof(H51)=Sof(C52)=Sof(H52A)=Sof(H52B)=Sof(H52C)=Sof(C53)=Sof(H53A)=Sof(H53B)=
 Sof(H53C)=Sof(C54)=Sof(H54)=Sof(C55)=Sof(H55A)=Sof(H55B)=Sof(H55C)=Sof(C56)=
 Sof(H56A)=Sof(H56B)=Sof(H56C)=FVAR(4)
 Sof(N7A)=Sof(C57A)=Sof(H57A)=Sof(C58A)=Sof(H58A)=Sof(C59A)=Sof(H59A)=
 Sof(C60A)=Sof(H60A)=Sof(C61A)=Sof(C62A)=Sof(C63A)=Sof(H63A)=Sof(C64A)=
 Sof(H64A)=Sof(C65A)=Sof(H65A)=Sof(C66A)=Sof(H66A)=Sof(C67A)=1-FVAR(5)
 Sof(N7)=Sof(C57)=Sof(H57)=Sof(C58)=Sof(H58)=Sof(C59)=Sof(H59)=Sof(C60)=
 Sof(H60)=Sof(C61)=Sof(C62)=Sof(C63)=Sof(H63)=Sof(C64)=Sof(H64)=Sof(C65)=
 Sof(H65)=Sof(C66)=Sof(H66)=Sof(C67)=FVAR(5)
 Fixed Z: C46A(0.27304)
7.a Ternary CH refined with riding coordinates:
 C51(H51), C54(H54), C23(H23), C23(H23A), C26(H26), C51A(H51A), C54A(H54A)
7.b Secondary CH2 refined with riding coordinates:
 C9(H9AA,H9AB), C9(H9BC,H9BD), C10(H10A,H10B), C11(H11A,H11B), C12(H12A,H12B),
 C13(H13A,H13B), C14(H14A,H14B), C15(H15A,H15B), C37(H37A,H37B), C37(H37C,H37D),
  C38(H38A,H38B), C39(H39A,H39B), C40(H40A,H40B), C41(H41A,H41B), C42(H42A,
 H42B), C43(H43A,H43B), C10A(H10C,H10D), C11A(H11C,H11D), C12A(H12C,H12D),
 C13A(H13C,H13D), C14A(H14C,H14D), C15A(H15C,H15D), C38A(H38C,H38D), C39A(H39C,
 H39D), C40A(H40C,H40D), C41A(H41C,H41D), C42A(H42C,H42D), C43A(H43C,H43D)
7.c Me refined with riding coordinates:
 C55A(H55D,H55E,H55F)
7.d Aromatic/amide H refined with riding coordinates:
 C57(H57), C58(H58), C59(H59), C60(H60), C63(H63), C64(H64), C65(H65),
 C66(H66), C48(H48), C48(H48A), C47(H47), C49(H49), C4(H4), C5(H5), C6(H6),
 C7(H7), C16(H16), C19(H19), C20(H20), C21(H21), C32(H32), C33(H33), C34(H34),
 C35(H35), C44(H44), C57A(H57A), C58A(H58A), C59A(H59A), C60A(H60A), C63A(H63A),
  C64A(H64A), C65A(H65A), C66A(H66A), C47A(H47A), C49A(H49A)
7.e Idealised Me refined as rotating group:
 C52(H52A,H52B,H52C), C53(H53A,H53B,H53C), C55(H55A,H55B,H55C), C56(H56A,H56B,
 H56C), C24(H24A,H24B,H24C), C25(H25A,H25B,H25C), C27(H27A,H27B,H27C), C28(H28A,
 H28B,H28C), C24A(H24D,H24E,H24F), C25A(H25D,H25E,H25F), C52A(H52D,H52E,H52F),
 C53A(H53D,H53E,H53F), C56A(H56D,H56E,H56F)
;
_olex2_submission_special_instructions 'No special instructions were received'

loop_
_space_group_symop_operation_xyz
'x, y, z'
'-x, -y, -z'

loop_
_atom_site_label
_atom_site_type_symbol
_atom_site_fract_x
_atom_site_fract_y
_atom_site_fract_z
_atom_site_U_iso_or_equiv
_atom_site_adp_type
_atom_site_occupancy
_atom_site_site_symmetry_order
_atom_site_calc_flag
_atom_site_refinement_flags_posn
_atom_site_refinement_flags_adp
_atom_site_refinement_flags_occupancy
_atom_site_disorder_assembly
_atom_site_disorder_group
Er1 Er 0.72724(2) 0.67949(2) 0.24512(2) 0.03518(5) Uani 1 1 d D . . . .
N7 N 0.7454(13) 0.5353(11) 0.1767(10) 0.0455(19) Uani 0.464(11) 1 d D U P A 1
C57 C 0.8095(11) 0.5028(13) 0.1078(9) 0.054(2) Uani 0.464(11) 1 d D U P A 1
H57 H 0.852189 0.543677 0.081165 0.065 Uiso 0.464(11) 1 calc R U P A 1
C58 C 0.8163(10) 0.4145(11) 0.0741(8) 0.075(2) Uani 0.464(11) 1 d D U P A 1
H58 H 0.864874 0.393567 0.028183 0.090 Uiso 0.464(11) 1 calc R U P A 1
C59 C 0.7471(11) 0.3602(10) 0.1128(7) 0.096(3) Uani 0.464(11) 1 d D U P A 1
H59 H 0.748274 0.301853 0.090806 0.115 Uiso 0.464(11) 1 calc R U P A 1
C60 C 0.6752(10) 0.3853(10) 0.1824(7) 0.089(3) Uani 0.464(11) 1 d D U P A 1
H60 H 0.630107 0.345037 0.205903 0.106 Uiso 0.464(11) 1 calc R U P A 1
C61 C 0.6726(9) 0.4701(10) 0.2152(7) 0.0548(19) Uani 0.464(11) 1 d D U P A 1
C62 C 0.5963(9) 0.4990(11) 0.2878(7) 0.054(2) Uani 0.464(11) 1 d D U P A 1
C63 C 0.5221(9) 0.4424(10) 0.3288(7) 0.072(2) Uani 0.464(11) 1 d D U P A 1
H63 H 0.518286 0.384154 0.309670 0.087 Uiso 0.464(11) 1 calc R U P A 1
C64 C 0.4578(10) 0.4785(10) 0.3970(7) 0.079(3) Uani 0.464(11) 1 d D U P A 1
H64 H 0.409805 0.443229 0.424724 0.094 Uiso 0.464(11) 1 calc R U P A 1
C65 C 0.4615(11) 0.5650(9) 0.4261(8) 0.072(3) Uani 0.464(11) 1 d D U P A 1
H65 H 0.416713 0.588900 0.472352 0.086 Uiso 0.464(11) 1 calc R U P A 1
C66 C 0.5343(12) 0.6151(11) 0.3839(9) 0.056(2) Uani 0.464(11) 1 d D U P A 1
H66 H 0.540848 0.673070 0.401658 0.067 Uiso 0.464(11) 1 calc R U P A 1
C67 C 0.5981(13) 0.5773(16) 0.3143(12) 0.050(2) Uani 0.464(11) 1 d D U P A 1
N1 N 0.6909(2) 0.8299(2) 0.07461(13) 0.0442(5) Uani 1 1 d . . . . .
N3 N 0.92226(19) 0.67103(19) 0.19668(12) 0.0412(5) Uani 1 1 d . . . . .
N4 N 0.80186(19) 0.62632(17) 0.41858(12) 0.0386(5) Uani 1 1 d . . . . .
N6 N 0.59823(19) 0.85211(17) 0.29749(12) 0.0392(5) Uani 1 1 d D U . . .
C45 C 0.5243(2) 0.9416(2) 0.26595(14) 0.0436(6) Uani 1 1 d D U . . .
C48 C 0.3834(4) 1.1113(4) 0.2037(2) 0.0843(13) Uani 1 1 d D U . . .
H48 H 0.333665 1.172046 0.186867 0.101 Uiso 0.767(13) 1 calc R U P B 1
H48A H 0.345293 1.155306 0.171272 0.101 Uiso 0.233(13) 1 calc R U P B 2
C46 C 0.4155(4) 0.9450(5) 0.2733(2) 0.0559(12) Uani 0.767(13) 1 d D U P B 1
C47 C 0.3467(6) 1.0294(6) 0.2389(5) 0.073(2) Uani 0.767(13) 1 d D U P B 1
H47 H 0.276177 1.030217 0.239688 0.088 Uiso 0.767(13) 1 calc R U P B 1
C49 C 0.4922(5) 1.1046(6) 0.1933(5) 0.0704(19) Uani 0.767(13) 1 d D U P B 1
H49 H 0.518267 1.155966 0.164091 0.085 Uiso 0.767(13) 1 calc R U P B 1
C50 C 0.5642(7) 1.0211(7) 0.2263(8) 0.0528(14) Uani 0.767(13) 1 d D U P B 1
C51 C 0.3749(8) 0.8572(7) 0.3155(4) 0.0734(16) Uani 0.767(13) 1 d D U P B 1
H51 H 0.440410 0.791402 0.313936 0.088 Uiso 0.767(13) 1 calc R U P B 1
C52 C 0.2952(8) 0.8346(9) 0.2812(5) 0.114(3) Uani 0.767(13) 1 d D U P B 1
H52A H 0.226704 0.895446 0.287207 0.171 Uiso 0.767(13) 1 calc R U P B 1
H52B H 0.278692 0.772352 0.304734 0.171 Uiso 0.767(13) 1 calc R U P B 1
H52C H 0.330537 0.821722 0.230127 0.171 Uiso 0.767(13) 1 calc R U P B 1
C53 C 0.3178(7) 0.8880(7) 0.3948(4) 0.097(2) Uani 0.767(13) 1 d D U P B 1
H53A H 0.369005 0.901651 0.415067 0.146 Uiso 0.767(13) 1 calc R U P B 1
H53B H 0.295880 0.830229 0.421889 0.146 Uiso 0.767(13) 1 calc R U P B 1
H53C H 0.252356 0.951555 0.397553 0.146 Uiso 0.767(13) 1 calc R U P B 1
C54 C 0.6823(5) 1.0182(6) 0.2177(4) 0.0579(16) Uani 0.767(13) 1 d D U P B 1
H54 H 0.729491 0.942955 0.222464 0.070 Uiso 0.767(13) 1 calc R U P B 1
C55 C 0.7346(10) 1.0616(10) 0.1433(4) 0.078(2) Uani 0.767(13) 1 d D U P B 1
H55A H 0.724004 1.029684 0.105406 0.117 Uiso 0.767(13) 1 calc R U P B 1
H55B H 0.813493 1.043956 0.136927 0.117 Uiso 0.767(13) 1 calc R U P B 1
H55C H 0.698922 1.138221 0.140774 0.117 Uiso 0.767(13) 1 calc R U P B 1
C56 C 0.6838(9) 1.0795(9) 0.2783(5) 0.083(2) Uani 0.767(13) 1 d D U P B 1
H56A H 0.626859 1.149662 0.281278 0.124 Uiso 0.767(13) 1 calc R U P B 1
H56B H 0.756153 1.086562 0.267927 0.124 Uiso 0.767(13) 1 calc R U P B 1
H56C H 0.669409 1.041076 0.323903 0.124 Uiso 0.767(13) 1 calc R U P B 1
C1 C 0.7449(2) 0.7772(2) 0.12604(15) 0.0418(6) Uani 1 1 d . . . . .
C2 C 0.8555(2) 0.7764(2) 0.09783(15) 0.0420(6) Uani 1 1 d . . . . .
C3 C 0.8675(3) 0.8317(3) 0.02765(16) 0.0488(7) Uani 1 1 d . . . . .
C4 C 0.9523(3) 0.8606(3) -0.0233(2) 0.0718(11) Uani 1 1 d . . . . .
H4 H 1.022416 0.842841 -0.015162 0.086 Uiso 1 1 calc R U . . .
C5 C 0.9305(4) 0.9159(4) -0.0857(2) 0.0935(16) Uani 1 1 d . . . . .
H5 H 0.987051 0.935000 -0.120067 0.112 Uiso 1 1 calc R U . . .
C6 C 0.8271(4) 0.9439(4) -0.0989(2) 0.0886(14) Uani 1 1 d . . . . .
H6 H 0.815649 0.980510 -0.142055 0.106 Uiso 1 1 calc R U . . .
C7 C 0.7406(3) 0.9185(3) -0.04919(19) 0.0656(9) Uani 1 1 d . . . . .
H7 H 0.670634 0.937550 -0.057743 0.079 Uiso 1 1 calc R U . . .
C8 C 0.7620(3) 0.8632(2) 0.01417(16) 0.0479(7) Uani 1 1 d . . . . .
C9 C 0.5761(3) 0.8405(3) 0.07986(19) 0.0596(8) Uani 1 1 d D U . . .
H9AA H 0.538205 0.910935 0.061102 0.071 Uiso 0.532(12) 1 calc R U P C 1
H9AB H 0.536190 0.834970 0.130728 0.071 Uiso 0.532(12) 1 calc R U P C 1
H9BC H 0.548029 0.892530 0.043768 0.071 Uiso 0.468(12) 1 calc R U P C 2
H9BD H 0.527440 0.864324 0.127911 0.071 Uiso 0.468(12) 1 calc R U P C 2
N2 N 0.4708(12) 0.7266(12) 0.0725(10) 0.089(2) Uani 0.532(12) 1 d D U P C 1
C10 C 0.5722(9) 0.7547(11) 0.0375(7) 0.090(2) Uani 0.532(12) 1 d D U P C 1
H10A H 0.572103 0.780842 -0.012059 0.108 Uiso 0.532(12) 1 calc R U P C 1
H10B H 0.638698 0.690999 0.035295 0.108 Uiso 0.532(12) 1 calc R U P C 1
C11 C 0.4950(9) 0.6097(10) 0.0751(9) 0.115(3) Uani 0.532(12) 1 d D U P C 1
H11A H 0.549351 0.574131 0.102658 0.138 Uiso 0.532(12) 1 calc R U P C 1
H11B H 0.527452 0.582663 0.025929 0.138 Uiso 0.532(12) 1 calc R U P C 1
C12 C 0.3887(12) 0.5840(12) 0.1102(8) 0.128(3) Uani 0.532(12) 1 d D U P C 1
H12A H 0.405493 0.507589 0.107050 0.153 Uiso 0.532(12) 1 calc R U P C 1
H12B H 0.362798 0.601256 0.161481 0.153 Uiso 0.532(12) 1 calc R U P C 1
C13 C 0.2992(12) 0.6440(11) 0.0754(9) 0.113(3) Uani 0.532(12) 1 d D U P C 1
H13A H 0.318098 0.614568 0.027790 0.136 Uiso 0.532(12) 1 calc R U P C 1
H13B H 0.229857 0.634206 0.104467 0.136 Uiso 0.532(12) 1 calc R U P C 1
C14 C 0.2812(9) 0.7561(11) 0.0667(9) 0.115(3) Uani 0.532(12) 1 d D U P C 1
H14A H 0.248764 0.788895 0.114109 0.138 Uiso 0.532(12) 1 calc R U P C 1
H14B H 0.228538 0.789810 0.037644 0.138 Uiso 0.532(12) 1 calc R U P C 1
C15 C 0.3921(9) 0.7745(13) 0.0293(8) 0.105(3) Uani 0.532(12) 1 d D U P C 1
H15A H 0.423686 0.742987 -0.018539 0.126 Uiso 0.532(12) 1 calc R U P C 1
H15B H 0.378397 0.851021 0.022874 0.126 Uiso 0.532(12) 1 calc R U P C 1
C16 C 0.9400(2) 0.7241(2) 0.13464(16) 0.0435(6) Uani 1 1 d . . . . .
H16 H 1.011292 0.727743 0.113585 0.052 Uiso 1 1 calc R U . . .
C17 C 1.0142(2) 0.6253(2) 0.22921(16) 0.0444(7) Uani 1 1 d . . . . .
C18 C 1.0836(3) 0.5174(3) 0.21569(18) 0.0551(8) Uani 1 1 d . . . . .
C19 C 1.1724(3) 0.4748(3) 0.2478(2) 0.0694(10) Uani 1 1 d . . . . .
H19 H 1.220626 0.404157 0.238932 0.083 Uiso 1 1 calc R U . . .
C20 C 1.1897(3) 0.5350(4) 0.2920(2) 0.0762(12) Uani 1 1 d . . . . .
H20 H 1.248812 0.504772 0.313311 0.091 Uiso 1 1 calc R U . . .
C21 C 1.1205(3) 0.6395(3) 0.3052(2) 0.0675(10) Uani 1 1 d . . . . .
H21 H 1.133740 0.679336 0.335339 0.081 Uiso 1 1 calc R U . . .
C22 C 1.0307(3) 0.6877(3) 0.27454(17) 0.0490(7) Uani 1 1 d . . . . .
C23 C 1.0656(3) 0.4480(3) 0.1683(2) 0.0715(10) Uani 1 1 d D U . . .
H23 H 1.007152 0.494204 0.145331 0.086 Uiso 0.61(3) 1 calc R U P D 1
H23A H 0.988550 0.481968 0.164022 0.086 Uiso 0.39(3) 1 calc R U P D 2
C24 C 1.0277(18) 0.3582(12) 0.2093(8) 0.093(4) Uani 0.61(3) 1 d D U P D 1
H24A H 1.082782 0.312511 0.233313 0.139 Uiso 0.61(3) 1 calc R U P D 1
H24B H 1.019059 0.317021 0.175773 0.139 Uiso 0.61(3) 1 calc R U P D 1
H24C H 0.957014 0.388059 0.245019 0.139 Uiso 0.61(3) 1 calc R U P D 1
C25 C 1.1744(12) 0.3982(15) 0.1066(7) 0.100(4) Uani 0.61(3) 1 d D U P D 1
H25A H 1.198073 0.454596 0.078736 0.151 Uiso 0.61(3) 1 calc R U P D 1
H25B H 1.159666 0.358398 0.075213 0.151 Uiso 0.61(3) 1 calc R U P D 1
H25C H 1.232550 0.350990 0.127610 0.151 Uiso 0.61(3) 1 calc R U P D 1
C26 C 0.9572(3) 0.8038(3) 0.28818(18) 0.0552(8) Uani 1 1 d . . . . .
H26 H 0.884807 0.812903 0.280416 0.066 Uiso 1 1 calc R U . . .
C27 C 0.9330(4) 0.8376(3) 0.3665(2) 0.0763(11) Uani 1 1 d . . . . .
H27A H 0.905564 0.787802 0.400381 0.115 Uiso 1 1 calc R U . . .
H27B H 0.877417 0.908421 0.373765 0.115 Uiso 1 1 calc R U . . .
H27C H 1.000931 0.837517 0.374339 0.115 Uiso 1 1 calc R U . . .
C28 C 1.0061(4) 0.8787(3) 0.2336(2) 0.0779(11) Uani 1 1 d . . . . .
H28A H 1.078952 0.869530 0.238102 0.117 Uiso 1 1 calc R U . . .
H28B H 0.957313 0.951826 0.243331 0.117 Uiso 1 1 calc R U . . .
H28C H 1.012943 0.861924 0.185057 0.117 Uiso 1 1 calc R U . . .
C29 C 0.7513(2) 0.6842(2) 0.36672(14) 0.0372(6) Uani 1 1 d . . . . .
C30 C 0.6730(2) 0.7801(2) 0.39988(14) 0.0385(6) Uani 1 1 d . . . . .
C31 C 0.6765(3) 0.7789(2) 0.47422(16) 0.0457(7) Uani 1 1 d . . . . .
C32 C 0.6221(3) 0.8501(3) 0.53177(18) 0.0644(10) Uani 1 1 d . . . . .
H32 H 0.567658 0.916122 0.526312 0.077 Uiso 1 1 calc R U . . .
C33 C 0.6500(4) 0.8211(3) 0.5965(2) 0.0781(12) Uani 1 1 d . . . . .
H33 H 0.613712 0.868072 0.635150 0.094 Uiso 1 1 calc R U . . .
C34 C 0.7315(4) 0.7231(3) 0.60559(19) 0.0698(11) Uani 1 1 d . . . . .
H34 H 0.748844 0.705546 0.650059 0.084 Uiso 1 1 calc R U . . .
C35 C 0.7866(3) 0.6519(3) 0.55002(17) 0.0536(8) Uani 1 1 d . . . . .
H35 H 0.841014 0.586159 0.556084 0.064 Uiso 1 1 calc R U . . .
C36 C 0.7588(2) 0.6807(2) 0.48450(15) 0.0416(6) Uani 1 1 d . . . . .
C37 C 0.8822(2) 0.5168(2) 0.40894(16) 0.0436(6) Uani 1 1 d D U . . .
H37A H 0.934283 0.503760 0.437979 0.052 Uiso 0.486(15) 1 calc R U P E 1
H37B H 0.924859 0.506068 0.358137 0.052 Uiso 0.486(15) 1 calc R U P E 1
H37C H 0.920756 0.498210 0.446897 0.052 Uiso 0.514(15) 1 calc R U P E 2
H37D H 0.937929 0.512240 0.362227 0.052 Uiso 0.514(15) 1 calc R U P E 2
N5 N 0.8871(15) 0.3310(10) 0.4067(11) 0.058(2) Uani 0.486(15) 1 d D U P E 1
C38 C 0.8173(12) 0.4396(9) 0.4331(7) 0.052(2) Uani 0.486(15) 1 d D U P E 1
H38A H 0.791555 0.436973 0.485905 0.062 Uiso 0.486(15) 1 calc R U P E 1
H38B H 0.751698 0.465794 0.414479 0.062 Uiso 0.486(15) 1 calc R U P E 1
C39 C 0.8147(11) 0.2721(8) 0.4050(8) 0.076(2) Uani 0.486(15) 1 d D U P E 1
H39A H 0.766178 0.310384 0.374020 0.091 Uiso 0.486(15) 1 calc R U P E 1
H39B H 0.767744 0.266018 0.453793 0.091 Uiso 0.486(15) 1 calc R U P E 1
C40 C 0.8880(12) 0.1603(9) 0.3756(8) 0.082(2) Uani 0.486(15) 1 d D U P E 1
H40A H 0.840612 0.122044 0.372038 0.099 Uiso 0.486(15) 1 calc R U P E 1
H40B H 0.935595 0.166798 0.327132 0.099 Uiso 0.486(15) 1 calc R U P E 1
C41 C 0.9588(13) 0.0991(12) 0.4241(9) 0.083(3) Uani 0.486(15) 1 d D U P E 1
H41A H 1.015140 0.035049 0.399621 0.099 Uiso 0.486(15) 1 calc R U P E 1
H41B H 0.912196 0.076405 0.467845 0.099 Uiso 0.486(15) 1 calc R U P E 1
C42 C 1.0157(12) 0.1617(12) 0.4452(8) 0.078(3) Uani 0.486(15) 1 d D U P E 1
H42A H 1.079574 0.164318 0.404995 0.094 Uiso 0.486(15) 1 calc R U P E 1
H42B H 1.043599 0.126041 0.486493 0.094 Uiso 0.486(15) 1 calc R U P E 1
C43 C 0.9375(13) 0.2746(12) 0.4652(8) 0.070(3) Uani 0.486(15) 1 d D U P E 1
H43A H 0.878213 0.272171 0.508870 0.084 Uiso 0.486(15) 1 calc R U P E 1
H43B H 0.978776 0.314210 0.475960 0.084 Uiso 0.486(15) 1 calc R U P E 1
C44 C 0.6011(2) 0.8612(2) 0.36351(15) 0.0408(6) Uani 1 1 d . . . . .
H44 H 0.553540 0.924139 0.388006 0.049 Uiso 1 1 calc R U . . .
N7A N 0.6069(10) 0.5826(12) 0.3136(9) 0.054(2) Uani 0.536(11) 1 d D U P A 2
C57A C 0.5273(11) 0.5952(10) 0.3796(8) 0.062(3) Uani 0.536(11) 1 d D U P A 2
H57A H 0.515293 0.654957 0.404874 0.075 Uiso 0.536(11) 1 calc R U P A 2
C58A C 0.4626(10) 0.5348(9) 0.4146(7) 0.074(3) Uani 0.536(11) 1 d D U P A 2
H58A H 0.411601 0.552786 0.460227 0.089 Uiso 0.536(11) 1 calc R U P A 2
C59A C 0.4764(10) 0.4470(9) 0.3795(7) 0.085(3) Uani 0.536(11) 1 d D U P A 2
H59A H 0.433508 0.403976 0.400993 0.102 Uiso 0.536(11) 1 calc R U P A 2
C60A C 0.5545(8) 0.4209(9) 0.3113(6) 0.079(2) Uani 0.536(11) 1 d D U P A 2
H60A H 0.564033 0.360290 0.287882 0.095 Uiso 0.536(11) 1 calc R U P A 2
C61A C 0.6178(8) 0.4855(9) 0.2786(6) 0.0565(19) Uani 0.536(11) 1 d D U P A 2
C62A C 0.7008(8) 0.4566(9) 0.2081(6) 0.0551(18) Uani 0.536(11) 1 d D U P A 2
C63A C 0.7222(8) 0.3614(7) 0.1735(5) 0.074(2) Uani 0.536(11) 1 d D U P A 2
H63A H 0.683538 0.315019 0.195546 0.088 Uiso 0.536(11) 1 calc R U P A 2
C64A C 0.7995(9) 0.3383(8) 0.1077(6) 0.082(2) Uani 0.536(11) 1 d D U P A 2
H64A H 0.813474 0.276421 0.084087 0.099 Uiso 0.536(11) 1 calc R U P A 2
C65A C 0.8578(9) 0.4074(9) 0.0759(7) 0.077(2) Uani 0.536(11) 1 d D U P A 2
H65A H 0.911452 0.392155 0.030974 0.092 Uiso 0.536(11) 1 calc R U P A 2
C66A C 0.8344(10) 0.5002(12) 0.1123(8) 0.064(2) Uani 0.536(11) 1 d D U P A 2
H66A H 0.872194 0.547907 0.092162 0.077 Uiso 0.536(11) 1 calc R U P A 2
C67A C 0.7535(16) 0.5199(14) 0.1794(12) 0.058(2) Uani 0.536(11) 1 d D U P A 2
N2A N 0.4646(13) 0.7300(14) 0.0760(12) 0.090(2) Uani 0.468(12) 1 d D U P C 2
C10A C 0.5789(9) 0.7273(8) 0.0659(8) 0.077(2) Uani 0.468(12) 1 d D U P C 2
H10C H 0.623710 0.706271 0.016573 0.093 Uiso 0.468(12) 1 calc R U P C 2
H10D H 0.613333 0.674616 0.099468 0.093 Uiso 0.468(12) 1 calc R U P C 2
C11A C 0.4534(13) 0.6285(12) 0.1081(9) 0.120(3) Uani 0.468(12) 1 d D U P C 2
H11C H 0.465331 0.618517 0.156234 0.144 Uiso 0.468(12) 1 calc R U P C 2
H11D H 0.511077 0.570008 0.078293 0.144 Uiso 0.468(12) 1 calc R U P C 2
C12A C 0.3377(14) 0.6238(15) 0.1143(9) 0.124(3) Uani 0.468(12) 1 d D U P C 2
H12C H 0.341260 0.549660 0.122407 0.149 Uiso 0.468(12) 1 calc R U P C 2
H12D H 0.283521 0.664049 0.156236 0.149 Uiso 0.468(12) 1 calc R U P C 2
C13A C 0.2986(15) 0.6678(13) 0.0485(10) 0.117(3) Uani 0.468(12) 1 d D U P C 2
H13C H 0.346123 0.621257 0.007910 0.140 Uiso 0.468(12) 1 calc R U P C 2
H13D H 0.222427 0.669123 0.057180 0.140 Uiso 0.468(12) 1 calc R U P C 2
C14A C 0.3009(11) 0.7730(12) 0.0301(10) 0.113(3) Uani 0.468(12) 1 d D U P C 2
H14C H 0.253540 0.820475 0.070282 0.135 Uiso 0.468(12) 1 calc R U P C 2
H14D H 0.273067 0.800737 -0.012368 0.135 Uiso 0.468(12) 1 calc R U P C 2
C15A C 0.4225(12) 0.7671(15) 0.0139(9) 0.106(3) Uani 0.468(12) 1 d D U P C 2
H15C H 0.468991 0.718957 -0.026080 0.127 Uiso 0.468(12) 1 calc R U P C 2
H15D H 0.426733 0.837892 -0.001224 0.127 Uiso 0.468(12) 1 calc R U P C 2
N5A N 0.8976(14) 0.3278(9) 0.3991(11) 0.056(2) Uani 0.514(15) 1 d D U P E 2
C38A C 0.8235(11) 0.4375(9) 0.4121(8) 0.058(2) Uani 0.514(15) 1 d D U P E 2
H38C H 0.770430 0.440594 0.459838 0.070 Uiso 0.514(15) 1 calc R U P E 2
H38D H 0.780973 0.459921 0.376258 0.070 Uiso 0.514(15) 1 calc R U P E 2
C39A C 0.8497(10) 0.2646(8) 0.3728(8) 0.071(2) Uani 0.514(15) 1 d D U P E 2
H39C H 0.823601 0.301903 0.331195 0.085 Uiso 0.514(15) 1 calc R U P E 2
H39D H 0.785215 0.257809 0.410729 0.085 Uiso 0.514(15) 1 calc R U P E 2
C40A C 0.9339(11) 0.1525(8) 0.3503(7) 0.080(2) Uani 0.514(15) 1 d D U P E 2
H40C H 0.895542 0.110731 0.338488 0.096 Uiso 0.514(15) 1 calc R U P E 2
H40D H 0.991698 0.158837 0.306704 0.096 Uiso 0.514(15) 1 calc R U P E 2
C41A C 0.9871(12) 0.0956(11) 0.4079(8) 0.082(3) Uani 0.514(15) 1 d D U P E 2
H41C H 1.040840 0.025223 0.391944 0.099 Uiso 0.514(15) 1 calc R U P E 2
H41D H 0.930956 0.086664 0.451663 0.099 Uiso 0.514(15) 1 calc R U P E 2
C42A C 1.0448(11) 0.1643(11) 0.4220(8) 0.081(3) Uani 0.514(15) 1 d D U P E 2
H42C H 1.099658 0.172978 0.377358 0.097 Uiso 0.514(15) 1 calc R U P E 2
H42D H 1.084801 0.128582 0.458130 0.097 Uiso 0.514(15) 1 calc R U P E 2
C43A C 0.9633(11) 0.2742(12) 0.4488(8) 0.072(3) Uani 0.514(15) 1 d D U P E 2
H43C H 0.913756 0.266321 0.496244 0.086 Uiso 0.514(15) 1 calc R U P E 2
H43D H 1.004850 0.317384 0.454328 0.086 Uiso 0.514(15) 1 calc R U P E 2
C24A C 1.077(3) 0.3369(14) 0.2053(15) 0.097(6) Uani 0.39(3) 1 d D U P D 2
H24D H 1.154163 0.296690 0.202338 0.146 Uiso 0.39(3) 1 calc R U P D 2
H24E H 1.048397 0.299000 0.181189 0.146 Uiso 0.39(3) 1 calc R U P D 2
H24F H 1.033868 0.345437 0.255627 0.146 Uiso 0.39(3) 1 calc R U P D 2
C25A C 1.143(2) 0.436(2) 0.0934(8) 0.100(5) Uani 0.39(3) 1 d D U P D 2
H25D H 1.134142 0.505064 0.069985 0.150 Uiso 0.39(3) 1 calc R U P D 2
H25E H 1.125975 0.392304 0.065885 0.150 Uiso 0.39(3) 1 calc R U P D 2
H25F H 1.219271 0.401284 0.096078 0.150 Uiso 0.39(3) 1 calc R U P D 2
C46A C 0.4147(12) 0.9424(17) 0.273040 0.062(3) Uani 0.233(13) 1 d D U P B 2
C47A C 0.3413(18) 1.0388(19) 0.2507(18) 0.070(4) Uani 0.233(13) 1 d D U P B 2
H47A H 0.264068 1.054192 0.267526 0.084 Uiso 0.233(13) 1 calc R U P B 2
C49A C 0.4835(16) 1.115(2) 0.2071(17) 0.068(4) Uani 0.233(13) 1 d D U P B 2
H49A H 0.499344 1.178586 0.193856 0.081 Uiso 0.233(13) 1 calc R U P B 2
C50A C 0.562(2) 1.025(3) 0.231(3) 0.058(3) Uani 0.233(13) 1 d D U P B 2
C51A C 0.371(2) 0.856(2) 0.3138(13) 0.074(4) Uani 0.233(13) 1 d D U P B 2
H51A H 0.429587 0.811198 0.336756 0.089 Uiso 0.233(13) 1 calc R U P B 2
C52A C 0.358(2) 0.777(2) 0.2686(13) 0.092(5) Uani 0.233(13) 1 d D U P B 2
H52D H 0.324217 0.729883 0.300885 0.139 Uiso 0.233(13) 1 calc R U P B 2
H52E H 0.430045 0.735933 0.238907 0.139 Uiso 0.233(13) 1 calc R U P B 2
H52F H 0.310098 0.816891 0.237863 0.139 Uiso 0.233(13) 1 calc R U P B 2
C53A C 0.265(2) 0.892(2) 0.3778(15) 0.114(6) Uani 0.233(13) 1 d D U P B 2
H53D H 0.199749 0.907886 0.360891 0.171 Uiso 0.233(13) 1 calc R U P B 2
H53E H 0.261339 0.955474 0.398206 0.171 Uiso 0.233(13) 1 calc R U P B 2
H53F H 0.267657 0.835737 0.414419 0.171 Uiso 0.233(13) 1 calc R U P B 2
C54A C 0.6716(18) 1.029(2) 0.2362(14) 0.059(3) Uani 0.233(13) 1 d D U P B 2
H54A H 0.717351 0.955017 0.246798 0.071 Uiso 0.233(13) 1 calc R U P B 2
C55A C 0.739(3) 1.066(3) 0.1659(13) 0.075(6) Uani 0.233(13) 1 d D U P B 2
H55D H 0.750773 1.022484 0.126520 0.112 Uiso 0.233(13) 1 calc R U P B 2
H55E H 0.699465 1.139822 0.155426 0.112 Uiso 0.233(13) 1 calc R U P B 2
H55F H 0.811039 1.059569 0.171286 0.112 Uiso 0.233(13) 1 calc R U P B 2
C56A C 0.653(3) 1.097(3) 0.2990(15) 0.069(5) Uani 0.233(13) 1 d D U P B 2
H56D H 0.578643 1.149593 0.308739 0.104 Uiso 0.233(13) 1 calc R U P B 2
H56E H 0.707352 1.131798 0.286322 0.104 Uiso 0.233(13) 1 calc R U P B 2
H56F H 0.660995 1.051450 0.341627 0.104 Uiso 0.233(13) 1 calc R U P B 2

loop_
_atom_site_aniso_label
_atom_site_aniso_U_11
_atom_site_aniso_U_22
_atom_site_aniso_U_33
_atom_site_aniso_U_23
_atom_site_aniso_U_13
_atom_site_aniso_U_12
Er1 0.03833(7) 0.03255(7) 0.03467(7) -0.00178(4) -0.00855(5) -0.01319(5)
N7 0.058(3) 0.035(4) 0.051(3) -0.003(3) -0.026(3) -0.014(3)
C57 0.059(4) 0.056(3) 0.053(3) -0.009(3) -0.025(3) -0.017(3)
C58 0.080(5) 0.072(4) 0.069(4) -0.023(3) -0.017(4) -0.017(4)
C59 0.097(5) 0.071(4) 0.100(4) -0.025(4) -0.002(5) -0.020(4)
C60 0.092(5) 0.061(4) 0.098(4) -0.018(4) -0.007(4) -0.020(4)
C61 0.059(4) 0.040(3) 0.074(3) -0.003(3) -0.027(3) -0.021(3)
C62 0.052(4) 0.047(3) 0.069(3) 0.005(3) -0.016(3) -0.025(3)
C63 0.065(4) 0.058(4) 0.087(4) -0.012(4) 0.005(4) -0.031(3)
C64 0.076(4) 0.060(5) 0.090(5) -0.013(4) 0.014(4) -0.038(4)
C65 0.071(4) 0.065(5) 0.078(4) -0.006(4) 0.004(3) -0.041(4)
C66 0.055(3) 0.058(4) 0.064(4) -0.001(3) -0.005(3) -0.039(3)
C67 0.048(3) 0.050(3) 0.060(4) 0.012(3) -0.009(3) -0.035(3)
N1 0.0425(13) 0.0491(14) 0.0436(13) 0.0017(11) -0.0172(11) -0.0155(11)
N3 0.0363(12) 0.0429(13) 0.0404(12) 0.0065(10) -0.0123(10) -0.0104(10)
N4 0.0406(12) 0.0327(11) 0.0393(12) 0.0017(9) -0.0105(10) -0.0105(10)
N6 0.0416(12) 0.0339(11) 0.0414(12) -0.0022(9) -0.0168(10) -0.0073(10)
C45 0.0474(15) 0.0393(14) 0.0393(14) -0.0078(11) -0.0201(12) -0.0008(12)
C48 0.085(3) 0.075(2) 0.071(2) -0.006(2) -0.045(2) 0.017(2)
C46 0.045(2) 0.061(2) 0.054(2) -0.016(2) -0.0205(19) -0.0002(19)
C47 0.056(3) 0.083(3) 0.072(4) -0.026(3) -0.036(2) 0.010(2)
C49 0.089(3) 0.051(3) 0.055(4) 0.002(3) -0.030(3) 0.001(2)
C50 0.067(2) 0.036(2) 0.049(3) -0.001(2) -0.024(2) -0.0044(19)
C51 0.045(2) 0.083(3) 0.087(3) -0.012(3) -0.014(2) -0.016(2)
C52 0.081(5) 0.137(6) 0.147(6) -0.023(5) -0.028(5) -0.058(5)
C53 0.068(4) 0.113(5) 0.095(4) 0.010(4) -0.013(3) -0.025(4)
C54 0.073(3) 0.039(2) 0.061(4) -0.002(2) -0.019(3) -0.018(2)
C55 0.110(4) 0.059(3) 0.072(5) 0.005(4) -0.020(4) -0.044(3)
C56 0.101(6) 0.076(5) 0.080(5) -0.010(4) -0.025(4) -0.036(5)
C1 0.0423(15) 0.0393(15) 0.0414(15) 0.0010(12) -0.0130(12) -0.0114(12)
C2 0.0427(15) 0.0425(15) 0.0384(14) 0.0045(12) -0.0115(12) -0.0135(12)
C3 0.0508(17) 0.0500(17) 0.0426(16) 0.0087(13) -0.0125(13) -0.0178(14)
C4 0.059(2) 0.091(3) 0.063(2) 0.030(2) -0.0169(18) -0.034(2)
C5 0.084(3) 0.126(4) 0.070(3) 0.049(3) -0.020(2) -0.053(3)
C6 0.101(3) 0.109(4) 0.062(2) 0.044(2) -0.037(2) -0.048(3)
C7 0.073(2) 0.071(2) 0.057(2) 0.0172(18) -0.0320(18) -0.0247(19)
C8 0.0516(17) 0.0479(17) 0.0424(16) 0.0045(13) -0.0166(13) -0.0143(14)
C9 0.0461(17) 0.079(2) 0.0580(19) -0.0037(17) -0.0202(15) -0.0210(16)
N2 0.070(3) 0.119(4) 0.100(4) -0.023(3) -0.018(3) -0.054(3)
C10 0.071(4) 0.127(5) 0.088(5) -0.034(4) -0.014(4) -0.048(4)
C11 0.077(4) 0.129(5) 0.126(5) 0.011(4) -0.013(4) -0.038(4)
C12 0.089(5) 0.130(5) 0.149(5) 0.021(5) -0.008(5) -0.050(4)
C13 0.088(4) 0.129(5) 0.138(6) 0.008(5) -0.023(5) -0.065(4)
C14 0.079(4) 0.133(5) 0.134(5) 0.010(5) -0.019(4) -0.052(4)
C15 0.066(4) 0.121(4) 0.118(5) 0.011(4) -0.010(4) -0.038(4)
C16 0.0337(14) 0.0457(16) 0.0455(16) 0.0053(12) -0.0085(12) -0.0117(12)
C17 0.0346(14) 0.0504(17) 0.0438(15) 0.0150(13) -0.0113(12) -0.0148(13)
C18 0.0456(17) 0.0550(19) 0.0527(18) 0.0120(15) -0.0126(14) -0.0094(15)
C19 0.053(2) 0.066(2) 0.070(2) 0.0177(19) -0.0208(18) -0.0029(17)
C20 0.057(2) 0.090(3) 0.078(3) 0.032(2) -0.037(2) -0.018(2)
C21 0.065(2) 0.084(3) 0.068(2) 0.023(2) -0.0363(19) -0.037(2)
C22 0.0450(16) 0.0585(19) 0.0482(17) 0.0145(14) -0.0165(13) -0.0258(14)
C23 0.076(3) 0.055(2) 0.069(2) -0.0027(18) -0.022(2) -0.0049(19)
C24 0.102(9) 0.092(7) 0.080(5) -0.006(5) -0.002(6) -0.047(6)
C25 0.128(8) 0.086(8) 0.059(5) 0.005(5) -0.013(5) -0.017(6)
C26 0.0598(19) 0.0563(19) 0.061(2) 0.0081(15) -0.0241(16) -0.0309(16)
C27 0.099(3) 0.077(3) 0.072(3) -0.001(2) -0.025(2) -0.051(2)
C28 0.095(3) 0.069(2) 0.082(3) 0.023(2) -0.032(2) -0.043(2)
C29 0.0375(14) 0.0353(14) 0.0383(14) 0.0017(11) -0.0099(11) -0.0135(11)
C30 0.0438(15) 0.0346(13) 0.0367(14) -0.0015(11) -0.0147(12) -0.0101(12)
C31 0.0538(17) 0.0391(15) 0.0416(15) -0.0019(12) -0.0182(13) -0.0088(13)
C32 0.083(3) 0.0486(19) 0.0490(18) -0.0118(15) -0.0286(18) 0.0024(17)
C33 0.108(3) 0.062(2) 0.049(2) -0.0172(17) -0.028(2) -0.001(2)
C34 0.097(3) 0.067(2) 0.0446(18) 0.0014(16) -0.0347(19) -0.016(2)
C35 0.067(2) 0.0464(17) 0.0474(17) 0.0079(14) -0.0263(16) -0.0142(15)
C36 0.0483(16) 0.0373(14) 0.0398(14) 0.0027(11) -0.0141(12) -0.0152(12)
C37 0.0413(15) 0.0346(14) 0.0481(16) 0.0022(12) -0.0110(12) -0.0075(12)
N5 0.064(4) 0.037(3) 0.072(4) 0.002(3) -0.025(3) -0.014(3)
C38 0.051(3) 0.036(3) 0.063(5) 0.005(3) -0.012(4) -0.013(3)
C39 0.076(5) 0.049(3) 0.101(5) -0.009(4) -0.026(4) -0.017(3)
C40 0.084(5) 0.055(3) 0.112(6) -0.020(4) -0.026(4) -0.024(4)
C41 0.083(5) 0.043(3) 0.107(5) 0.001(4) -0.013(4) -0.016(4)
C42 0.081(5) 0.050(3) 0.089(5) 0.002(4) -0.027(4) -0.005(4)
C43 0.079(5) 0.044(3) 0.077(5) 0.002(4) -0.021(4) -0.012(4)
C44 0.0428(15) 0.0341(14) 0.0412(15) -0.0057(11) -0.0132(12) -0.0056(12)
N7A 0.056(3) 0.054(3) 0.058(3) 0.000(3) -0.017(3) -0.026(3)
C57A 0.059(3) 0.063(4) 0.069(4) 0.001(3) -0.004(3) -0.038(3)
C58A 0.072(3) 0.068(5) 0.080(4) -0.003(4) 0.004(3) -0.040(4)
C59A 0.077(4) 0.069(5) 0.098(5) -0.004(4) 0.011(4) -0.040(4)
C60A 0.070(4) 0.065(4) 0.100(5) -0.008(4) -0.002(4) -0.036(3)
C61A 0.056(3) 0.045(3) 0.075(3) 0.004(3) -0.021(3) -0.025(3)
C62A 0.059(4) 0.040(3) 0.072(3) -0.011(3) -0.024(3) -0.017(3)
C63A 0.080(4) 0.044(3) 0.094(4) -0.031(3) -0.006(4) -0.024(3)
C64A 0.085(5) 0.058(4) 0.097(4) -0.040(3) -0.010(4) -0.016(4)
C65A 0.077(5) 0.075(4) 0.072(3) -0.032(3) -0.018(4) -0.010(4)
C66A 0.067(5) 0.063(3) 0.061(3) -0.015(3) -0.021(3) -0.014(4)
C67A 0.066(4) 0.048(4) 0.058(3) -0.010(3) -0.019(3) -0.014(3)
N2A 0.069(3) 0.120(4) 0.101(4) -0.021(3) -0.020(3) -0.053(3)
C10A 0.060(3) 0.096(4) 0.090(5) -0.011(4) -0.030(4) -0.033(3)
C11A 0.086(5) 0.135(5) 0.129(5) 0.008(5) -0.021(4) -0.038(4)
C12A 0.088(5) 0.134(5) 0.142(5) 0.019(5) -0.012(5) -0.052(4)
C13A 0.092(4) 0.129(5) 0.140(6) 0.011(5) -0.023(5) -0.061(4)
C14A 0.085(4) 0.130(5) 0.131(6) 0.014(5) -0.028(5) -0.053(4)
C15A 0.078(4) 0.125(4) 0.119(5) 0.007(4) -0.019(4) -0.051(4)
N5A 0.062(3) 0.034(3) 0.075(4) 0.002(3) -0.026(3) -0.014(3)
C38A 0.046(3) 0.043(3) 0.077(5) 0.000(4) -0.014(4) -0.008(3)
C39A 0.067(4) 0.053(3) 0.099(5) -0.009(4) -0.033(4) -0.017(3)
C40A 0.084(5) 0.052(3) 0.105(5) -0.019(4) -0.017(4) -0.027(4)
C41A 0.081(5) 0.044(3) 0.111(6) -0.004(4) -0.017(4) -0.015(4)
C42A 0.074(5) 0.049(3) 0.105(6) -0.002(4) -0.024(4) -0.006(4)
C43A 0.074(5) 0.050(3) 0.084(5) -0.004(4) -0.030(4) -0.005(4)
C24A 0.092(11) 0.073(8) 0.113(10) -0.003(7) -0.008(10) -0.030(8)
C25A 0.139(11) 0.093(11) 0.054(7) 0.008(7) -0.023(8) -0.030(9)
C46A 0.048(4) 0.068(4) 0.062(4) -0.017(4) -0.023(4) -0.001(4)
C47A 0.058(5) 0.077(5) 0.066(5) -0.023(5) -0.032(4) 0.007(5)
C49A 0.083(5) 0.048(5) 0.057(5) -0.003(5) -0.029(5) 0.001(5)
C50A 0.072(4) 0.040(4) 0.052(4) -0.001(4) -0.023(4) -0.005(4)
C51A 0.051(5) 0.083(5) 0.081(5) -0.012(5) -0.017(5) -0.013(5)
C52A 0.076(10) 0.097(10) 0.104(10) -0.022(9) -0.013(9) -0.034(8)
C53A 0.079(9) 0.114(9) 0.111(9) 0.001(9) 0.003(9) -0.016(9)
C54A 0.079(5) 0.041(5) 0.055(6) -0.003(5) -0.021(5) -0.016(4)
C55A 0.094(9) 0.054(8) 0.075(11) -0.014(10) -0.024(9) -0.021(8)
C56A 0.080(10) 0.065(9) 0.070(10) -0.020(8) -0.014(9) -0.033(8)

loop_
_atom_type_symbol
_atom_type_description
_atom_type_scat_dispersion_real
_atom_type_scat_dispersion_imag
_atom_type_scat_source
C C 0.0033 0.0016 'International Tables Vol C Tables 4.2.6.8 and 6.1.1.4'
H H 0.0000 0.0000 'International Tables Vol C Tables 4.2.6.8 and 6.1.1.4'
Er Er -0.2586 4.9576 'International Tables Vol C Tables 4.2.6.8 and 6.1.1.4'
N N 0.0061 0.0033 'International Tables Vol C Tables 4.2.6.8 and 6.1.1.4'

loop_
_geom_angle_atom_site_label_1
_geom_angle_atom_site_label_2
_geom_angle_atom_site_label_3
_geom_angle
_geom_angle_site_symmetry_1
_geom_angle_site_symmetry_3
_geom_angle_publ_flag
N7 Er1 C67 68.1(4) . . ?
N7 Er1 N3 96.2(4) . . ?
N7 Er1 N6 143.8(3) . . ?
N7 Er1 C1 84.2(4) . . ?
N7 Er1 C29 131.9(3) . . ?
N3 Er1 C67 145.4(3) . . ?
N3 Er1 C1 72.10(8) . . ?
N3 Er1 C29 86.31(8) . . ?
N3 Er1 C67A 95.1(5) . . ?
N6 Er1 C67 94.2(5) . . ?
N6 Er1 N3 113.74(8) . . ?
N6 Er1 C1 86.14(8) . . ?
N6 Er1 C29 72.51(8) . . ?
N6 Er1 C67A 146.8(3) . . ?
C1 Er1 C67 132.6(4) . . ?
C1 Er1 C67A 87.5(5) . . ?
C29 Er1 C67 83.0(5) . . ?
C29 Er1 C1 140.46(9) . . ?
C29 Er1 C67A 128.0(4) . . ?
N7A Er1 N3 144.6(2) . . ?
N7A Er1 N6 93.9(4) . . ?
N7A Er1 C1 134.2(2) . . ?
N7A Er1 C29 81.3(3) . . ?
N7A Er1 C67A 68.1(4) . . ?
C57 N7 Er1 130.8(14) . . ?
C57 N7 C61 114.6(13) . . ?
C61 N7 Er1 114.6(11) . . ?
N7 C57 H57 117.1 . . ?
N7 C57 C58 125.8(14) . . ?
C58 C57 H57 117.1 . . ?
C57 C58 H58 122.2 . . ?
C59 C58 C57 115.6(11) . . ?
C59 C58 H58 122.2 . . ?
C58 C59 H59 117.5 . . ?
C58 C59 C60 125.1(12) . . ?
C60 C59 H59 117.5 . . ?
C59 C60 H60 120.9 . . ?
C61 C60 C59 118.2(11) . . ?
C61 C60 H60 120.9 . . ?
C60 C61 N7 120.6(11) . . ?
C60 C61 C62 119.0(13) . . ?
C62 C61 N7 120.4(13) . . ?
C63 C62 C61 124.5(14) . . ?
C67 C62 C61 115.6(15) . . ?
C67 C62 C63 119.9(13) . . ?
C62 C63 H63 121.5 . . ?
C64 C63 C62 117.1(10) . . ?
C64 C63 H63 121.5 . . ?
C63 C64 H64 118.8 . . ?
C63 C64 C65 122.4(11) . . ?
C65 C64 H64 118.8 . . ?
C64 C65 H65 121.3 . . ?
C64 C65 C66 117.4(11) . . ?
C66 C65 H65 121.3 . . ?
C65 C66 H66 120.6 . . ?
C65 C66 C67 118.9(15) . . ?
C67 C66 H66 120.6 . . ?
C62 C67 Er1 121.4(14) . . ?
C62 C67 C66 124.3(17) . . ?
C66 C67 Er1 114.3(15) . . ?
C1 N1 C8 111.9(2) . . ?
C1 N1 C9 123.2(3) . . ?
C8 N1 C9 124.6(2) . . ?
C16 N3 Er1 112.92(18) . . ?
C16 N3 C17 117.3(2) . . ?
C17 N3 Er1 129.53(17) . . ?
C29 N4 C36 111.8(2) . . ?
C29 N4 C37 123.9(2) . . ?
C36 N4 C37 124.1(2) . . ?
C45 N6 Er1 129.62(14) . . ?
C44 N6 Er1 112.47(17) . . ?
C44 N6 C45 117.9(2) . . ?
C46 C45 N6 119.2(4) . . ?
C46 C45 C50 121.5(4) . . ?
C50 C45 N6 119.3(3) . . ?
C46A C45 N6 118.2(8) . . ?
C50A C45 N6 119.3(8) . . ?
C50A C45 C46A 122.5(10) . . ?
C47 C48 H48 119.6 . . ?
C49 C48 H48 119.6 . . ?
C49 C48 C47 120.9(5) . . ?
C47A C48 H48A 121.3 . . ?
C49A C48 H48A 121.3 . . ?
C49A C48 C47A 117.4(13) . . ?
C45 C46 C47 118.5(5) . . ?
C45 C46 C51 120.4(5) . . ?
C47 C46 C51 121.0(6) . . ?
C48 C47 C46 120.0(6) . . ?
C48 C47 H47 120.0 . . ?
C46 C47 H47 120.0 . . ?
C48 C49 H49 119.7 . . ?
C48 C49 C50 120.5(6) . . ?
C50 C49 H49 119.7 . . ?
C45 C50 C49 118.1(5) . . ?
C45 C50 C54 122.0(5) . . ?
C49 C50 C54 119.9(5) . . ?
C46 C51 H51 108.3 . . ?
C46 C51 C52 111.0(7) . . ?
C46 C51 C53 109.9(6) . . ?
C52 C51 H51 108.3 . . ?
C53 C51 H51 108.3 . . ?
C53 C51 C52 111.0(6) . . ?
C51 C52 H52A 109.5 . . ?
C51 C52 H52B 109.5 . . ?
C51 C52 H52C 109.5 . . ?
H52A C52 H52B 109.5 . . ?
H52A C52 H52C 109.5 . . ?
H52B C52 H52C 109.5 . . ?
C51 C53 H53A 109.5 . . ?
C51 C53 H53B 109.5 . . ?
C51 C53 H53C 109.5 . . ?
H53A C53 H53B 109.5 . . ?
H53A C53 H53C 109.5 . . ?
H53B C53 H53C 109.5 . . ?
C50 C54 H54 107.6 . . ?
C50 C54 C55 113.3(6) . . ?
C50 C54 C56 110.6(6) . . ?
C55 C54 H54 107.6 . . ?
C56 C54 H54 107.6 . . ?
C56 C54 C55 109.9(6) . . ?
C54 C55 H55A 109.5 . . ?
C54 C55 H55B 109.5 . . ?
C54 C55 H55C 109.5 . . ?
H55A C55 H55B 109.5 . . ?
H55A C55 H55C 109.5 . . ?
H55B C55 H55C 109.5 . . ?
C54 C56 H56A 109.5 . . ?
C54 C56 H56B 109.5 . . ?
C54 C56 H56C 109.5 . . ?
H56A C56 H56B 109.5 . . ?
H56A C56 H56C 109.5 . . ?
H56B C56 H56C 109.5 . . ?
N1 C1 Er1 145.2(2) . . ?
N1 C1 C2 105.6(2) . . ?
C2 C1 Er1 109.19(18) . . ?
C1 C2 C3 109.8(2) . . ?
C1 C2 C16 122.5(3) . . ?
C16 C2 C3 127.7(3) . . ?
C4 C3 C2 136.0(3) . . ?
C4 C3 C8 118.6(3) . . ?
C8 C3 C2 105.3(3) . . ?
C3 C4 H4 120.6 . . ?
C5 C4 C3 118.8(4) . . ?
C5 C4 H4 120.6 . . ?
C4 C5 H5 119.1 . . ?
C4 C5 C6 121.8(4) . . ?
C6 C5 H5 119.1 . . ?
C5 C6 H6 119.5 . . ?
C7 C6 C5 121.1(3) . . ?
C7 C6 H6 119.5 . . ?
C6 C7 H7 121.3 . . ?
C6 C7 C8 117.3(3) . . ?
C8 C7 H7 121.3 . . ?
N1 C8 C3 107.4(2) . . ?
C7 C8 N1 130.2(3) . . ?
C7 C8 C3 122.4(3) . . ?
N1 C9 H9AA 109.2 . . ?
N1 C9 H9AB 109.2 . . ?
N1 C9 H9BC 110.3 . . ?
N1 C9 H9BD 110.3 . . ?
N1 C9 C10 111.9(5) . . ?
N1 C9 C10A 106.9(5) . . ?
H9AA C9 H9AB 107.9 . . ?
H9BC C9 H9BD 108.6 . . ?
C10 C9 H9AA 109.2 . . ?
C10 C9 H9AB 109.2 . . ?
C10A C9 H9BC 110.3 . . ?
C10A C9 H9BD 110.3 . . ?
C11 N2 C10 112.3(12) . . ?
C15 N2 C10 108.2(11) . . ?
C15 N2 C11 106.8(11) . . ?
C9 C10 H10A 109.5 . . ?
C9 C10 H10B 109.5 . . ?
N2 C10 C9 110.7(9) . . ?
N2 C10 H10A 109.5 . . ?
N2 C10 H10B 109.5 . . ?
H10A C10 H10B 108.1 . . ?
N2 C11 H11A 109.5 . . ?
N2 C11 H11B 109.5 . . ?
N2 C11 C12 110.9(10) . . ?
H11A C11 H11B 108.1 . . ?
C12 C11 H11A 109.5 . . ?
C12 C11 H11B 109.5 . . ?
C11 C12 H12A 109.2 . . ?
C11 C12 H12B 109.2 . . ?
H12A C12 H12B 107.9 . . ?
C13 C12 C11 112.1(10) . . ?
C13 C12 H12A 109.2 . . ?
C13 C12 H12B 109.2 . . ?
C12 C13 H13A 108.9 . . ?
C12 C13 H13B 108.9 . . ?
H13A C13 H13B 107.7 . . ?
C14 C13 C12 113.3(11) . . ?
C14 C13 H13A 108.9 . . ?
C14 C13 H13B 108.9 . . ?
C13 C14 H14A 109.6 . . ?
C13 C14 H14B 109.6 . . ?
C13 C14 C15 110.4(10) . . ?
H14A C14 H14B 108.1 . . ?
C15 C14 H14A 109.6 . . ?
C15 C14 H14B 109.6 . . ?
N2 C15 C14 110.4(10) . . ?
N2 C15 H15A 109.6 . . ?
N2 C15 H15B 109.6 . . ?
C14 C15 H15A 109.6 . . ?
C14 C15 H15B 109.6 . . ?
H15A C15 H15B 108.1 . . ?
N3 C16 C2 123.2(3) . . ?
N3 C16 H16 118.4 . . ?
C2 C16 H16 118.4 . . ?
C18 C17 N3 118.6(3) . . ?
C22 C17 N3 119.6(3) . . ?
C22 C17 C18 121.8(3) . . ?
C17 C18 C23 122.6(3) . . ?
C19 C18 C17 117.5(3) . . ?
C19 C18 C23 119.8(3) . . ?
C18 C19 H19 119.4 . . ?
C20 C19 C18 121.2(4) . . ?
C20 C19 H19 119.4 . . ?
C19 C20 H20 119.8 . . ?
C19 C20 C21 120.4(3) . . ?
C21 C20 H20 119.8 . . ?
C20 C21 H21 119.2 . . ?
C20 C21 C22 121.5(4) . . ?
C22 C21 H21 119.2 . . ?
C17 C22 C26 121.8(3) . . ?
C21 C22 C17 117.5(3) . . ?
C21 C22 C26 120.8(3) . . ?
C18 C23 H23 107.8 . . ?
C18 C23 H23A 107.8 . . ?
C18 C23 C25 110.8(7) . . ?
C18 C23 C24A 109.8(12) . . ?
C24 C23 C18 114.1(7) . . ?
C24 C23 H23 107.8 . . ?
C24 C23 C25 108.4(7) . . ?
C25 C23 H23 107.8 . . ?
C24A C23 H23A 107.8 . . ?
C25A C23 C18 113.7(11) . . ?
C25A C23 H23A 107.8 . . ?
C25A C23 C24A 109.8(12) . . ?
C23 C24 H24A 109.5 . . ?
C23 C24 H24B 109.5 . . ?
C23 C24 H24C 109.5 . . ?
H24A C24 H24B 109.5 . . ?
H24A C24 H24C 109.5 . . ?
H24B C24 H24C 109.5 . . ?
C23 C25 H25A 109.5 . . ?
C23 C25 H25B 109.5 . . ?
C23 C25 H25C 109.5 . . ?
H25A C25 H25B 109.5 . . ?
H25A C25 H25C 109.5 . . ?
H25B C25 H25C 109.5 . . ?
C22 C26 H26 107.1 . . ?
C22 C26 C27 113.5(3) . . ?
C22 C26 C28 111.3(3) . . ?
C27 C26 H26 107.1 . . ?
C28 C26 H26 107.1 . . ?
C28 C26 C27 110.3(3) . . ?
C26 C27 H27A 109.5 . . ?
C26 C27 H27B 109.5 . . ?
C26 C27 H27C 109.5 . . ?
H27A C27 H27B 109.5 . . ?
H27A C27 H27C 109.5 . . ?
H27B C27 H27C 109.5 . . ?
C26 C28 H28A 109.5 . . ?
C26 C28 H28B 109.5 . . ?
C26 C28 H28C 109.5 . . ?
H28A C28 H28B 109.5 . . ?
H28A C28 H28C 109.5 . . ?
H28B C28 H28C 109.5 . . ?
N4 C29 Er1 145.08(19) . . ?
N4 C29 C30 105.8(2) . . ?
C30 C29 Er1 108.59(17) . . ?
C29 C30 C31 109.5(2) . . ?
C29 C30 C44 122.9(2) . . ?
C44 C30 C31 127.6(3) . . ?
C32 C31 C30 135.6(3) . . ?
C32 C31 C36 118.7(3) . . ?
C36 C31 C30 105.7(2) . . ?
C31 C32 H32 120.5 . . ?
C33 C32 C31 119.0(3) . . ?
C33 C32 H32 120.5 . . ?
C32 C33 H33 119.3 . . ?
C32 C33 C34 121.3(3) . . ?
C34 C33 H33 119.3 . . ?
C33 C34 H34 119.5 . . ?
C35 C34 C33 121.0(3) . . ?
C35 C34 H34 119.5 . . ?
C34 C35 H35 121.0 . . ?
C34 C35 C36 118.0(3) . . ?
C36 C35 H35 121.0 . . ?
C31 C36 N4 107.2(2) . . ?
C35 C36 N4 130.7(3) . . ?
C35 C36 C31 122.1(3) . . ?
N4 C37 H37A 110.0 . . ?
N4 C37 H37B 110.0 . . ?
N4 C37 H37C 109.4 . . ?
N4 C37 H37D 109.4 . . ?
N4 C37 C38 108.4(6) . . ?
N4 C37 C38A 111.0(6) . . ?
H37A C37 H37B 108.4 . . ?
H37C C37 H37D 108.0 . . ?
C38 C37 H37A 110.0 . . ?
C38 C37 H37B 110.0 . . ?
C38A C37 H37C 109.4 . . ?
C38A C37 H37D 109.4 . . ?
C39 N5 C38 109.4(11) . . ?
C43 N5 C38 105.5(11) . . ?
C43 N5 C39 102.4(12) . . ?
C37 C38 H38A 109.3 . . ?
C37 C38 H38B 109.3 . . ?
N5 C38 C37 111.4(9) . . ?
N5 C38 H38A 109.3 . . ?
N5 C38 H38B 109.3 . . ?
H38A C38 H38B 108.0 . . ?
N5 C39 H39A 109.9 . . ?
N5 C39 H39B 109.9 . . ?
N5 C39 C40 109.1(9) . . ?
H39A C39 H39B 108.3 . . ?
C40 C39 H39A 109.9 . . ?
C40 C39 H39B 109.9 . . ?
C39 C40 H40A 109.5 . . ?
C39 C40 H40B 109.5 . . ?
H40A C40 H40B 108.1 . . ?
C41 C40 C39 110.5(9) . . ?
C41 C40 H40A 109.5 . . ?
C41 C40 H40B 109.5 . . ?
C40 C41 H41A 109.0 . . ?
C40 C41 H41B 109.0 . . ?
C40 C41 C42 113.1(10) . . ?
H41A C41 H41B 107.8 . . ?
C42 C41 H41A 109.0 . . ?
C42 C41 H41B 109.0 . . ?
C41 C42 H42A 109.3 . . ?
C41 C42 H42B 109.3 . . ?
C41 C42 C43 111.6(9) . . ?
H42A C42 H42B 108.0 . . ?
C43 C42 H42A 109.3 . . ?
C43 C42 H42B 109.3 . . ?
N5 C43 C42 112.1(9) . . ?
N5 C43 H43A 109.2 . . ?
N5 C43 H43B 109.2 . . ?
C42 C43 H43A 109.2 . . ?
C42 C43 H43B 109.2 . . ?
H43A C43 H43B 107.9 . . ?
N6 C44 C30 123.4(2) . . ?
N6 C44 H44 118.3 . . ?
C30 C44 H44 118.3 . . ?
C57A N7A Er1 135.1(13) . . ?
C57A N7A C61A 109.5(13) . . ?
C61A N7A Er1 115.5(10) . . ?
N7A C57A H57A 114.6 . . ?
C58A C57A N7A 130.9(13) . . ?
C58A C57A H57A 114.6 . . ?
C57A C58A H58A 121.6 . . ?
C59A C58A C57A 116.8(10) . . ?
C59A C58A H58A 121.6 . . ?
C58A C59A H59A 119.7 . . ?
C58A C59A C60A 120.5(10) . . ?
C60A C59A H59A 119.7 . . ?
C59A C60A H60A 120.0 . . ?
C61A C60A C59A 120.0(10) . . ?
C61A C60A H60A 120.0 . . ?
C60A C61A N7A 122.4(10) . . ?
C60A C61A C62A 119.7(12) . . ?
C62A C61A N7A 117.9(12) . . ?
C63A C62A C61A 121.5(12) . . ?
C67A C62A C61A 117.3(13) . . ?
C67A C62A C63A 121.2(12) . . ?
C62A C63A H63A 120.3 . . ?
C64A C63A C62A 119.4(8) . . ?
C64A C63A H63A 120.3 . . ?
C63A C64A H64A 120.1 . . ?
C63A C64A C65A 119.7(8) . . ?
C65A C64A H64A 120.1 . . ?
C64A C65A H65A 120.6 . . ?
C64A C65A C66A 118.9(10) . . ?
C66A C65A H65A 120.6 . . ?
C65A C66A H66A 120.6 . . ?
C67A C66A C65A 118.7(14) . . ?
C67A C66A H66A 120.6 . . ?
C62A C67A Er1 121.1(14) . . ?
C62A C67A C66A 122.0(16) . . ?
C66A C67A Er1 116.7(15) . . ?
C11A N2A C10A 110.2(11) . . ?
C15A N2A C10A 114.8(13) . . ?
C15A N2A C11A 114.7(13) . . ?
C9 C10A H10C 109.7 . . ?
C9 C10A H10D 109.7 . . ?
N2A C10A C9 109.8(9) . . ?
N2A C10A H10C 109.7 . . ?
N2A C10A H10D 109.7 . . ?
H10C C10A H10D 108.2 . . ?
N2A C11A H11C 109.1 . . ?
N2A C11A H11D 109.1 . . ?
N2A C11A C12A 112.3(11) . . ?
H11C C11A H11D 107.9 . . ?
C12A C11A H11C 109.1 . . ?
C12A C11A H11D 109.1 . . ?
C11A C12A H12C 109.0 . . ?
C11A C12A H12D 109.0 . . ?
H12C C12A H12D 107.8 . . ?
C13A C12A C11A 112.8(12) . . ?
C13A C12A H12C 109.0 . . ?
C13A C12A H12D 109.0 . . ?
C12A C13A H13C 109.3 . . ?
C12A C13A H13D 109.3 . . ?
H13C C13A H13D 107.9 . . ?
C14A C13A C12A 111.7(12) . . ?
C14A C13A H13C 109.3 . . ?
C14A C13A H13D 109.3 . . ?
C13A C14A H14C 110.1 . . ?
C13A C14A H14D 110.1 . . ?
C13A C14A C15A 107.8(12) . . ?
H14C C14A H14D 108.5 . . ?
C15A C14A H14C 110.1 . . ?
C15A C14A H14D 110.1 . . ?
N2A C15A C14A 111.5(11) . . ?
N2A C15A H15C 109.3 . . ?
N2A C15A H15D 109.3 . . ?
C14A C15A H15C 109.3 . . ?
C14A C15A H15D 109.3 . . ?
H15C C15A H15D 108.0 . . ?
C38A N5A C39A 112.8(9) . . ?
C43A N5A C38A 118.8(11) . . ?
C43A N5A C39A 116.3(10) . . ?
C37 C38A H38C 108.6 . . ?
C37 C38A H38D 108.6 . . ?
N5A C38A C37 114.7(9) . . ?
N5A C38A H38C 108.6 . . ?
N5A C38A H38D 108.6 . . ?
H38C C38A H38D 107.6 . . ?
N5A C39A H39C 109.1 . . ?
N5A C39A H39D 109.1 . . ?
N5A C39A C40A 112.4(8) . . ?
H39C C39A H39D 107.8 . . ?
C40A C39A H39C 109.1 . . ?
C40A C39A H39D 109.1 . . ?
C39A C40A H40C 109.1 . . ?
C39A C40A H40D 109.1 . . ?
H40C C40A H40D 107.9 . . ?
C41A C40A C39A 112.3(8) . . ?
C41A C40A H40C 109.1 . . ?
C41A C40A H40D 109.1 . . ?
C40A C41A H41C 110.6 . . ?
C40A C41A H41D 110.6 . . ?
C40A C41A C42A 105.6(9) . . ?
H41C C41A H41D 108.7 . . ?
C42A C41A H41C 110.6 . . ?
C42A C41A H41D 110.6 . . ?
C41A C42A H42C 109.1 . . ?
C41A C42A H42D 109.1 . . ?
C41A C42A C43A 112.3(9) . . ?
H42C C42A H42D 107.9 . . ?
C43A C42A H42C 109.1 . . ?
C43A C42A H42D 109.1 . . ?
N5A C43A C42A 111.2(9) . . ?
N5A C43A H43C 109.4 . . ?
N5A C43A H43D 109.4 . . ?
C42A C43A H43C 109.4 . . ?
C42A C43A H43D 109.4 . . ?
H43C C43A H43D 108.0 . . ?
C23 C24A H24D 109.5 . . ?
C23 C24A H24E 109.5 . . ?
C23 C24A H24F 109.5 . . ?
H24D C24A H24E 109.5 . . ?
H24D C24A H24F 109.5 . . ?
H24E C24A H24F 109.5 . . ?
C23 C25A H25D 109.5 . . ?
C23 C25A H25E 109.5 . . ?
C23 C25A H25F 109.5 . . ?
H25D C25A H25E 109.5 . . ?
H25D C25A H25F 109.5 . . ?
H25E C25A H25F 109.5 . . ?
C45 C46A C51A 123.5(16) . . ?
C47A C46A C45 115.3(15) . . ?
C47A C46A C51A 120.3(16) . . ?
C48 C47A C46A 120.5(16) . . ?
C48 C47A H47A 119.8 . . ?
C46A C47A H47A 119.8 . . ?
C48 C49A H49A 120.0 . . ?
C48 C49A C50A 120.0(17) . . ?
C50A C49A H49A 120.0 . . ?
C45 C50A C49A 117.5(16) . . ?
C45 C50A C54A 119.8(15) . . ?
C49A C50A C54A 120.7(16) . . ?
C46A C51A H51A 104.0 . . ?
C46A C51A C52A 117.7(18) . . ?
C46A C51A C53A 116.9(18) . . ?
C52A C51A H51A 104.0 . . ?
C53A C51A H51A 104.0 . . ?
C53A C51A C52A 108.2(18) . . ?
C51A C52A H52D 109.5 . . ?
C51A C52A H52E 109.5 . . ?
C51A C52A H52F 109.5 . . ?
H52D C52A H52E 109.5 . . ?
H52D C52A H52F 109.5 . . ?
H52E C52A H52F 109.5 . . ?
C51A C53A H53D 109.5 . . ?
C51A C53A H53E 109.5 . . ?
C51A C53A H53F 109.5 . . ?
H53D C53A H53E 109.5 . . ?
H53D C53A H53F 109.5 . . ?
H53E C53A H53F 109.5 . . ?
C50A C54A H54A 107.0 . . ?
C50A C54A C55A 113.6(19) . . ?
C55A C54A H54A 107.0 . . ?
C56A C54A C50A 112(2) . . ?
C56A C54A H54A 107.0 . . ?
C56A C54A C55A 110.2(17) . . ?
C54A C55A H55D 109.5 . . ?
C54A C55A H55E 109.5 . . ?
C54A C55A H55F 109.5 . . ?
H55D C55A H55E 109.5 . . ?
H55D C55A H55F 109.5 . . ?
H55E C55A H55F 109.5 . . ?
C54A C56A H56D 109.5 . . ?
C54A C56A H56E 109.5 . . ?
C54A C56A H56F 109.5 . . ?
H56D C56A H56E 109.5 . . ?
H56D C56A H56F 109.5 . . ?
H56E C56A H56F 109.5 . . ?

loop_
_geom_bond_atom_site_label_1
_geom_bond_atom_site_label_2
_geom_bond_distance
_geom_bond_site_symmetry_2
_geom_bond_publ_flag
Er1 N7 2.381(16) . ?
Er1 C67 2.544(19) . ?
Er1 N3 2.444(2) . ?
Er1 N6 2.440(2) . ?
Er1 C1 2.472(3) . ?
Er1 C29 2.466(3) . ?
Er1 N7A 2.407(15) . ?
Er1 C67A 2.49(2) . ?
N7 C57 1.37(2) . ?
N7 C61 1.51(2) . ?
C57 H57 0.9300 . ?
C57 C58 1.384(18) . ?
C58 H58 0.9300 . ?
C58 C59 1.367(14) . ?
C59 H59 0.9300 . ?
C59 C60 1.391(14) . ?
C60 H60 0.9300 . ?
C60 C61 1.357(16) . ?
C61 C62 1.459(10) . ?
C62 C63 1.447(15) . ?
C62 C67 1.24(3) . ?
C63 H63 0.9300 . ?
C63 C64 1.370(12) . ?
C64 H64 0.9300 . ?
C64 C65 1.375(13) . ?
C65 H65 0.9300 . ?
C65 C66 1.381(18) . ?
C66 H66 0.9300 . ?
C66 C67 1.40(3) . ?
N1 C1 1.364(4) . ?
N1 C8 1.399(4) . ?
N1 C9 1.454(4) . ?
N3 C16 1.308(3) . ?
N3 C17 1.438(3) . ?
N4 C29 1.364(3) . ?
N4 C36 1.403(3) . ?
N4 C37 1.457(3) . ?
N6 C45 1.436(3) . ?
N6 C44 1.305(3) . ?
C45 C46 1.396(6) . ?
C45 C50 1.398(6) . ?
C45 C46A 1.419(13) . ?
C45 C50A 1.396(14) . ?
C48 H48 0.9300 . ?
C48 H48A 0.9300 . ?
C48 C47 1.378(8) . ?
C48 C49 1.370(8) . ?
C48 C47A 1.391(16) . ?
C48 C49A 1.375(16) . ?
C46 C47 1.397(7) . ?
C46 C51 1.511(7) . ?
C47 H47 0.9300 . ?
C49 H49 0.9300 . ?
C49 C50 1.399(6) . ?
C50 C54 1.516(7) . ?
C51 H51 0.9800 . ?
C51 C52 1.539(9) . ?
C51 C53 1.520(8) . ?
C52 H52A 0.9600 . ?
C52 H52B 0.9600 . ?
C52 H52C 0.9600 . ?
C53 H53A 0.9600 . ?
C53 H53B 0.9600 . ?
C53 H53C 0.9600 . ?
C54 H54 0.9800 . ?
C54 C55 1.531(7) . ?
C54 C56 1.522(8) . ?
C55 H55A 0.9600 . ?
C55 H55B 0.9600 . ?
C55 H55C 0.9600 . ?
C56 H56A 0.9600 . ?
C56 H56B 0.9600 . ?
C56 H56C 0.9600 . ?
C1 C2 1.403(4) . ?
C2 C3 1.443(4) . ?
C2 C16 1.421(4) . ?
C3 C4 1.393(5) . ?
C3 C8 1.403(4) . ?
C4 H4 0.9300 . ?
C4 C5 1.374(5) . ?
C5 H5 0.9300 . ?
C5 C6 1.379(6) . ?
C6 H6 0.9300 . ?
C6 C7 1.376(6) . ?
C7 H7 0.9300 . ?
C7 C8 1.387(4) . ?
C9 H9AA 0.9700 . ?
C9 H9AB 0.9700 . ?
C9 H9BC 0.9700 . ?
C9 H9BD 0.9700 . ?
C9 C10 1.520(9) . ?
C9 C10A 1.560(10) . ?
N2 C10 1.475(11) . ?
N2 C11 1.475(12) . ?
N2 C15 1.443(11) . ?
C10 H10A 0.9700 . ?
C10 H10B 0.9700 . ?
C11 H11A 0.9700 . ?
C11 H11B 0.9700 . ?
C11 C12 1.515(12) . ?
C12 H12A 0.9700 . ?
C12 H12B 0.9700 . ?
C12 C13 1.464(13) . ?
C13 H13A 0.9700 . ?
C13 H13B 0.9700 . ?
C13 C14 1.424(13) . ?
C14 H14A 0.9700 . ?
C14 H14B 0.9700 . ?
C14 C15 1.529(12) . ?
C15 H15A 0.9700 . ?
C15 H15B 0.9700 . ?
C16 H16 0.9300 . ?
C17 C18 1.406(4) . ?
C17 C22 1.398(4) . ?
C18 C19 1.396(5) . ?
C18 C23 1.509(5) . ?
C19 H19 0.9300 . ?
C19 C20 1.366(6) . ?
C20 H20 0.9300 . ?
C20 C21 1.368(6) . ?
C21 H21 0.9300 . ?
C21 C22 1.395(4) . ?
C22 C26 1.509(5) . ?
C23 H23 0.9800 . ?
C23 H23A 0.9800 . ?
C23 C24 1.508(9) . ?
C23 C25 1.553(9) . ?
C23 C24A 1.536(13) . ?
C23 C25A 1.486(12) . ?
C24 H24A 0.9600 . ?
C24 H24B 0.9600 . ?
C24 H24C 0.9600 . ?
C25 H25A 0.9600 . ?
C25 H25B 0.9600 . ?
C25 H25C 0.9600 . ?
C26 H26 0.9800 . ?
C26 C27 1.536(5) . ?
C26 C28 1.523(5) . ?
C27 H27A 0.9600 . ?
C27 H27B 0.9600 . ?
C27 H27C 0.9600 . ?
C28 H28A 0.9600 . ?
C28 H28B 0.9600 . ?
C28 H28C 0.9600 . ?
C29 C30 1.403(4) . ?
C30 C31 1.442(4) . ?
C30 C44 1.420(4) . ?
C31 C32 1.396(4) . ?
C31 C36 1.402(4) . ?
C32 H32 0.9300 . ?
C32 C33 1.372(5) . ?
C33 H33 0.9300 . ?
C33 C34 1.389(5) . ?
C34 H34 0.9300 . ?
C34 C35 1.369(5) . ?
C35 H35 0.9300 . ?
C35 C36 1.385(4) . ?
C37 H37A 0.9700 . ?
C37 H37B 0.9700 . ?
C37 H37C 0.9700 . ?
C37 H37D 0.9700 . ?
C37 C38 1.523(10) . ?
C37 C38A 1.519(10) . ?
N5 C38 1.466(10) . ?
N5 C39 1.463(12) . ?
N5 C43 1.462(11) . ?
C38 H38A 0.9700 . ?
C38 H38B 0.9700 . ?
C39 H39A 0.9700 . ?
C39 H39B 0.9700 . ?
C39 C40 1.525(11) . ?
C40 H40A 0.9700 . ?
C40 H40B 0.9700 . ?
C40 C41 1.477(11) . ?
C41 H41A 0.9700 . ?
C41 H41B 0.9700 . ?
C41 C42 1.479(12) . ?
C42 H42A 0.9700 . ?
C42 H42B 0.9700 . ?
C42 C43 1.506(11) . ?
C43 H43A 0.9700 . ?
C43 H43B 0.9700 . ?
C44 H44 0.9300 . ?
N7A C57A 1.37(2) . ?
N7A C61A 1.48(2) . ?
C57A H57A 0.9300 . ?
C57A C58A 1.368(16) . ?
C58A H58A 0.9300 . ?
C58A C59A 1.361(12) . ?
C59A H59A 0.9300 . ?
C59A C60A 1.398(12) . ?
C60A H60A 0.9300 . ?
C60A C61A 1.389(14) . ?
C61A C62A 1.459(9) . ?
C62A C63A 1.413(13) . ?
C62A C67A 1.26(3) . ?
C63A H63A 0.9300 . ?
C63A C64A 1.356(11) . ?
C64A H64A 0.9300 . ?
C64A C65A 1.387(13) . ?
C65A H65A 0.9300 . ?
C65A C66A 1.397(17) . ?
C66A H66A 0.9300 . ?
C66A C67A 1.39(3) . ?
N2A C10A 1.462(11) . ?
N2A C11A 1.456(12) . ?
N2A C15A 1.425(12) . ?
C10A H10C 0.9700 . ?
C10A H10D 0.9700 . ?
C11A H11C 0.9700 . ?
C11A H11D 0.9700 . ?
C11A C12A 1.532(14) . ?
C12A H12C 0.9700 . ?
C12A H12D 0.9700 . ?
C12A C13A 1.479(15) . ?
C13A H13C 0.9700 . ?
C13A H13D 0.9700 . ?
C13A C14A 1.414(14) . ?
C14A H14C 0.9700 . ?
C14A H14D 0.9700 . ?
C14A C15A 1.527(13) . ?
C15A H15C 0.9700 . ?
C15A H15D 0.9700 . ?
N5A C38A 1.439(10) . ?
N5A C39A 1.445(10) . ?
N5A C43A 1.432(10) . ?
C38A H38C 0.9700 . ?
C38A H38D 0.9700 . ?
C39A H39C 0.9700 . ?
C39A H39D 0.9700 . ?
C39A C40A 1.528(10) . ?
C40A H40C 0.9700 . ?
C40A H40D 0.9700 . ?
C40A C41A 1.468(11) . ?
C41A H41C 0.9700 . ?
C41A H41D 0.9700 . ?
C41A C42A 1.493(11) . ?
C42A H42C 0.9700 . ?
C42A H42D 0.9700 . ?
C42A C43A 1.514(10) . ?
C43A H43C 0.9700 . ?
C43A H43D 0.9700 . ?
C24A H24D 0.9600 . ?
C24A H24E 0.9600 . ?
C24A H24F 0.9600 . ?
C25A H25D 0.9600 . ?
C25A H25E 0.9600 . ?
C25A H25F 0.9600 . ?
C46A C47A 1.406(15) . ?
C46A C51A 1.504(15) . ?
C47A H47A 0.9300 . ?
C49A H49A 0.9300 . ?
C49A C50A 1.403(15) . ?
C50A C54A 1.518(15) . ?
C51A H51A 0.9800 . ?
C51A C52A 1.546(17) . ?
C51A C53A 1.529(18) . ?
C52A H52D 0.9600 . ?
C52A H52E 0.9600 . ?
C52A H52F 0.9600 . ?
C53A H53D 0.9600 . ?
C53A H53E 0.9600 . ?
C53A H53F 0.9600 . ?
C54A H54A 0.9800 . ?
C54A C55A 1.521(16) . ?
C54A C56A 1.516(16) . ?
C55A H55D 0.9600 . ?
C55A H55E 0.9600 . ?
C55A H55F 0.9600 . ?
C56A H56D 0.9600 . ?
C56A H56E 0.9600 . ?
C56A H56F 0.9600 . ?

loop_
_geom_torsion_atom_site_label_1
_geom_torsion_atom_site_label_2
_geom_torsion_atom_site_label_3
_geom_torsion_atom_site_label_4
_geom_torsion
_geom_torsion_site_symmetry_1
_geom_torsion_site_symmetry_2
_geom_torsion_site_symmetry_3
_geom_torsion_site_symmetry_4
_geom_torsion_publ_flag
Er1 N7 C57 C58 177.6(5) . . . . ?
Er1 N7 C61 C60 -179.7(5) . . . . ?
Er1 N7 C61 C62 1.7(7) . . . . ?
Er1 N3 C16 C2 -3.0(4) . . . . ?
Er1 N3 C17 C18 91.3(3) . . . . ?
Er1 N3 C17 C22 -87.1(3) . . . . ?
Er1 N6 C45 C46 88.6(3) . . . . ?
Er1 N6 C45 C50 -89.0(8) . . . . ?
Er1 N6 C45 C46A 87.6(5) . . . . ?
Er1 N6 C45 C50A -93(3) . . . . ?
Er1 N6 C44 C30 1.1(4) . . . . ?
Er1 C1 C2 C3 179.0(2) . . . . ?
Er1 C1 C2 C16 1.1(4) . . . . ?
Er1 C29 C30 C31 173.34(19) . . . . ?
Er1 C29 C30 C44 -4.8(3) . . . . ?
Er1 N7A C57A C58A -179.7(5) . . . . ?
Er1 N7A C61A C60A 179.7(5) . . . . ?
Er1 N7A C61A C62A 1.5(6) . . . . ?
N7 C57 C58 C59 4.0(10) . . . . ?
N7 C61 C62 C63 179.2(6) . . . . ?
N7 C61 C62 C67 -1.2(9) . . . . ?
C57 N7 C61 C60 1.4(8) . . . . ?
C57 N7 C61 C62 -177.2(6) . . . . ?
C57 C58 C59 C60 -2.0(11) . . . . ?
C58 C59 C60 C61 0.0(12) . . . . ?
C59 C60 C61 N7 0.3(10) . . . . ?
C59 C60 C61 C62 179.0(7) . . . . ?
C60 C61 C62 C63 0.6(11) . . . . ?
C60 C61 C62 C67 -179.8(7) . . . . ?
C61 N7 C57 C58 -3.7(8) . . . . ?
C61 C62 C63 C64 178.4(6) . . . . ?
C61 C62 C67 Er1 0.1(9) . . . . ?
C61 C62 C67 C66 -177.7(6) . . . . ?
C62 C63 C64 C65 0.5(8) . . . . ?
C63 C62 C67 Er1 179.7(5) . . . . ?
C63 C62 C67 C66 2.0(11) . . . . ?
C63 C64 C65 C66 -0.6(9) . . . . ?
C64 C65 C66 C67 1.3(10) . . . . ?
C65 C66 C67 Er1 -179.9(5) . . . . ?
C65 C66 C67 C62 -2.1(11) . . . . ?
C67 C62 C63 C64 -1.2(10) . . . . ?
N1 C1 C2 C3 0.7(3) . . . . ?
N1 C1 C2 C16 -177.2(3) . . . . ?
N1 C9 C10 N2 148.8(9) . . . . ?
N1 C9 C10A N2A 175.6(10) . . . . ?
N3 C17 C18 C19 180.0(3) . . . . ?
N3 C17 C18 C23 0.2(4) . . . . ?
N3 C17 C22 C21 179.5(3) . . . . ?
N3 C17 C22 C26 -2.5(4) . . . . ?
N4 C29 C30 C31 -0.4(3) . . . . ?
N4 C29 C30 C44 -178.5(3) . . . . ?
N4 C37 C38 N5 164.2(9) . . . . ?
N4 C37 C38A N5A 176.8(9) . . . . ?
N6 C45 C46 C47 -176.5(5) . . . . ?
N6 C45 C46 C51 1.6(6) . . . . ?
N6 C45 C50 C49 177.0(8) . . . . ?
N6 C45 C50 C54 -2.2(15) . . . . ?
N6 C45 C46A C47A 171.0(17) . . . . ?
N6 C45 C46A C51A 2.0(14) . . . . ?
N6 C45 C50A C49A -174(3) . . . . ?
N6 C45 C50A C54A -10(5) . . . . ?
C45 N6 C44 C30 -178.0(3) . . . . ?
C45 C46 C47 C48 -5.2(11) . . . . ?
C45 C46 C51 C52 -145.0(7) . . . . ?
C45 C46 C51 C53 91.8(8) . . . . ?
C45 C50 C54 C55 145.0(11) . . . . ?
C45 C50 C54 C56 -91.2(13) . . . . ?
C45 C46A C47A C48 20(4) . . . . ?
C45 C46A C51A C52A -108(3) . . . . ?
C45 C46A C51A C53A 121(2) . . . . ?
C45 C50A C54A C55A 142(4) . . . . ?
C45 C50A C54A C56A -93(4) . . . . ?
C48 C49 C50 C45 4.1(16) . . . . ?
C48 C49 C50 C54 -176.6(9) . . . . ?
C48 C49A C50A C45 -15(6) . . . . ?
C48 C49A C50A C54A -179(3) . . . . ?
C46 C45 C50 C49 -0.5(15) . . . . ?
C46 C45 C50 C54 -179.8(8) . . . . ?
C47 C48 C49 C50 -8.4(13) . . . . ?
C47 C46 C51 C52 33.0(10) . . . . ?
C47 C46 C51 C53 -90.2(10) . . . . ?
C49 C48 C47 C46 8.9(12) . . . . ?
C49 C50 C54 C55 -34.3(14) . . . . ?
C49 C50 C54 C56 89.5(12) . . . . ?
C50 C45 C46 C47 1.1(10) . . . . ?
C50 C45 C46 C51 179.2(9) . . . . ?
C51 C46 C47 C48 176.7(7) . . . . ?
C1 N1 C8 C3 -0.9(4) . . . . ?
C1 N1 C8 C7 179.9(3) . . . . ?
C1 N1 C9 C10 -96.0(7) . . . . ?
C1 N1 C9 C10A -71.7(7) . . . . ?
C1 C2 C3 C4 176.2(4) . . . . ?
C1 C2 C3 C8 -1.2(4) . . . . ?
C1 C2 C16 N3 1.3(5) . . . . ?
C2 C3 C4 C5 -179.2(4) . . . . ?
C2 C3 C8 N1 1.2(3) . . . . ?
C2 C3 C8 C7 -179.5(3) . . . . ?
C3 C2 C16 N3 -176.2(3) . . . . ?
C3 C4 C5 C6 0.4(8) . . . . ?
C4 C3 C8 N1 -176.7(3) . . . . ?
C4 C3 C8 C7 2.5(5) . . . . ?
C4 C5 C6 C7 0.8(9) . . . . ?
C5 C6 C7 C8 -0.4(7) . . . . ?
C6 C7 C8 N1 177.8(4) . . . . ?
C6 C7 C8 C3 -1.3(6) . . . . ?
C8 N1 C1 Er1 -177.1(3) . . . . ?
C8 N1 C1 C2 0.1(3) . . . . ?
C8 N1 C9 C10 77.9(7) . . . . ?
C8 N1 C9 C10A 102.2(6) . . . . ?
C8 C3 C4 C5 -2.0(6) . . . . ?
C9 N1 C1 Er1 -2.5(5) . . . . ?
C9 N1 C1 C2 174.7(3) . . . . ?
C9 N1 C8 C3 -175.4(3) . . . . ?
C9 N1 C8 C7 5.4(5) . . . . ?
N2 C11 C12 C13 53.4(17) . . . . ?
C10 N2 C11 C12 -179.1(12) . . . . ?
C10 N2 C15 C14 -175.1(12) . . . . ?
C11 N2 C10 C9 -137.0(12) . . . . ?
C11 N2 C15 C14 63.8(16) . . . . ?
C11 C12 C13 C14 -49.3(18) . . . . ?
C12 C13 C14 C15 51.6(17) . . . . ?
C13 C14 C15 N2 -60.3(17) . . . . ?
C15 N2 C10 C9 105.3(14) . . . . ?
C15 N2 C11 C12 -60.6(16) . . . . ?
C16 N3 C17 C18 -94.9(3) . . . . ?
C16 N3 C17 C22 86.7(3) . . . . ?
C16 C2 C3 C4 -6.0(6) . . . . ?
C16 C2 C3 C8 176.6(3) . . . . ?
C17 N3 C16 C2 -177.8(3) . . . . ?
C17 C18 C19 C20 1.4(5) . . . . ?
C17 C18 C23 C24 -111.8(10) . . . . ?
C17 C18 C23 C25 125.5(8) . . . . ?
C17 C18 C23 C24A -135.5(13) . . . . ?
C17 C18 C23 C25A 101.1(14) . . . . ?
C17 C22 C26 C27 143.4(3) . . . . ?
C17 C22 C26 C28 -91.4(4) . . . . ?
C18 C17 C22 C21 1.2(4) . . . . ?
C18 C17 C22 C26 179.2(3) . . . . ?
C18 C19 C20 C21 -0.7(6) . . . . ?
C19 C18 C23 C24 68.4(10) . . . . ?
C19 C18 C23 C25 -54.3(9) . . . . ?
C19 C18 C23 C24A 44.8(13) . . . . ?
C19 C18 C23 C25A -78.6(14) . . . . ?
C19 C20 C21 C22 0.2(6) . . . . ?
C20 C21 C22 C17 -0.4(5) . . . . ?
C20 C21 C22 C26 -178.4(3) . . . . ?
C21 C22 C26 C27 -38.7(4) . . . . ?
C21 C22 C26 C28 86.5(4) . . . . ?
C22 C17 C18 C19 -1.7(5) . . . . ?
C22 C17 C18 C23 178.6(3) . . . . ?
C23 C18 C19 C20 -178.8(4) . . . . ?
C29 N4 C36 C31 -0.2(3) . . . . ?
C29 N4 C36 C35 -179.4(3) . . . . ?
C29 N4 C37 C38 -88.5(6) . . . . ?
C29 N4 C37 C38A -73.1(6) . . . . ?
C29 C30 C31 C32 178.3(4) . . . . ?
C29 C30 C31 C36 0.3(3) . . . . ?
C29 C30 C44 N6 2.8(5) . . . . ?
C30 C31 C32 C33 -178.5(4) . . . . ?
C30 C31 C36 N4 -0.1(3) . . . . ?
C30 C31 C36 C35 179.2(3) . . . . ?
C31 C30 C44 N6 -174.9(3) . . . . ?
C31 C32 C33 C34 0.3(7) . . . . ?
C32 C31 C36 N4 -178.5(3) . . . . ?
C32 C31 C36 C35 0.8(5) . . . . ?
C32 C33 C34 C35 -0.1(7) . . . . ?
C33 C34 C35 C36 0.2(6) . . . . ?
C34 C35 C36 N4 178.5(3) . . . . ?
C34 C35 C36 C31 -0.5(5) . . . . ?
C36 N4 C29 Er1 -169.2(3) . . . . ?
C36 N4 C29 C30 0.4(3) . . . . ?
C36 N4 C37 C38 84.8(6) . . . . ?
C36 N4 C37 C38A 100.2(6) . . . . ?
C36 C31 C32 C33 -0.7(6) . . . . ?
C37 N4 C29 Er1 4.8(5) . . . . ?
C37 N4 C29 C30 174.4(2) . . . . ?
C37 N4 C36 C31 -174.2(3) . . . . ?
C37 N4 C36 C35 6.6(5) . . . . ?
N5 C39 C40 C41 62.1(14) . . . . ?
C38 N5 C39 C40 178.5(11) . . . . ?
C38 N5 C43 C42 -178.0(11) . . . . ?
C39 N5 C38 C37 -157.9(11) . . . . ?
C39 N5 C43 C42 67.4(14) . . . . ?
C39 C40 C41 C42 -47.0(14) . . . . ?
C40 C41 C42 C43 43.6(14) . . . . ?
C41 C42 C43 N5 -55.6(14) . . . . ?
C43 N5 C38 C37 92.6(14) . . . . ?
C43 N5 C39 C40 -69.8(13) . . . . ?
C44 N6 C45 C46 -92.5(4) . . . . ?
C44 N6 C45 C50 89.9(8) . . . . ?
C44 N6 C45 C46A -93.6(6) . . . . ?
C44 N6 C45 C50A 86(3) . . . . ?
C44 C30 C31 C32 -3.7(6) . . . . ?
C44 C30 C31 C36 178.3(3) . . . . ?
N7A C57A C58A C59A -0.6(11) . . . . ?
N7A C61A C62A C63A 175.5(6) . . . . ?
N7A C61A C62A C67A -4.1(9) . . . . ?
C57A N7A C61A C60A -0.4(7) . . . . ?
C57A N7A C61A C62A -178.6(5) . . . . ?
C57A C58A C59A C60A 0.7(10) . . . . ?
C58A C59A C60A C61A -0.7(11) . . . . ?
C59A C60A C61A N7A 0.5(10) . . . . ?
C59A C60A C61A C62A 178.7(6) . . . . ?
C60A C61A C62A C63A -2.8(10) . . . . ?
C60A C61A C62A C67A 177.6(7) . . . . ?
C61A N7A C57A C58A 0.4(9) . . . . ?
C61A C62A C63A C64A 179.5(6) . . . . ?
C61A C62A C67A Er1 4.7(9) . . . . ?
C61A C62A C67A C66A -179.9(6) . . . . ?
C62A C63A C64A C65A 0.9(10) . . . . ?
C63A C62A C67A Er1 -174.9(5) . . . . ?
C63A C62A C67A C66A 0.5(11) . . . . ?
C63A C64A C65A C66A -0.5(9) . . . . ?
C64A C65A C66A C67A 0.1(8) . . . . ?
C65A C66A C67A Er1 175.5(4) . . . . ?
C65A C66A C67A C62A -0.1(10) . . . . ?
C67A C62A C63A C64A -0.9(11) . . . . ?
N2A C11A C12A C13A 43(2) . . . . ?
C10A N2A C11A C12A -175.5(14) . . . . ?
C10A N2A C15A C14A -177.1(13) . . . . ?
C11A N2A C10A C9 -144.5(13) . . . . ?
C11A N2A C15A C14A 54(2) . . . . ?
C11A C12A C13A C14A -53.6(19) . . . . ?
C12A C13A C14A C15A 61.2(18) . . . . ?
C13A C14A C15A N2A -61.7(19) . . . . ?
C15A N2A C10A C9 84.2(18) . . . . ?
C15A N2A C11A C12A -44(2) . . . . ?
N5A C39A C40A C41A 52.3(14) . . . . ?
C38A N5A C39A C40A 173.0(11) . . . . ?
C38A N5A C43A C42A -173.8(12) . . . . ?
C39A N5A C38A C37 -155.8(12) . . . . ?
C39A N5A C43A C42A 46.2(17) . . . . ?
C39A C40A C41A C42A -59.4(11) . . . . ?
C40A C41A C42A C43A 61.7(12) . . . . ?
C41A C42A C43A N5A -55.6(14) . . . . ?
C43A N5A C38A C37 63.0(17) . . . . ?
C43A N5A C39A C40A -44.7(17) . . . . ?
C46A C45 C50A C49A 5(5) . . . . ?
C46A C45 C50A C54A 169(2) . . . . ?
C47A C48 C49A C50A 27(4) . . . . ?
C47A C46A C51A C52A 84(3) . . . . ?
C47A C46A C51A C53A -48(3) . . . . ?
C49A C48 C47A C46A -30(4) . . . . ?
C49A C50A C54A C55A -54(5) . . . . ?
C49A C50A C54A C56A 71(4) . . . . ?
C50A C45 C46A C47A -8(3) . . . . ?
C50A C45 C46A C51A -177(3) . . . . ?
C51A C46A C47A C48 -170(2) . . . . ?
